data_4118065
loop_
_publ_author_name
'David P. Mills'
'Oliver J. Cooper'
'Floriana Tuna'
'Eric J. L. McInnes'
'E. Stephen Davies'
'Jonathan McMaster'
'Fabrizio Moro'
'William Lewis'
'Alexander J. Blake'
'Stephen T. Liddle'

_publ_section_title
;
 Synthesis of a Uranium(VI)-Carbene: Reductive Formation of
 Uranyl(V)-Methanides, Oxidative Preparation of a [R2C=U=O]2+ Analogue of
 the [O=U=O]2+ Uranyl Ion (R = Ph2PNSiMe3), and Comparison of the Nature
 of UIV=C, UV=C, and UVI=C Double Bonds
;
_journal_name_full 'Journal of the American Chemical Society'
_journal_page_first 10047
_journal_page_last 10054
_journal_paper_doi 10.1021/ja301333f
_journal_volume 134
_journal_year 2012
_chemical_formula_moiety 'C93 H115 Cl N6 O6 P6 Si6 U3, 4(C7 H8)'
_chemical_formula_sum 'C121 H147 Cl N6 O6 P6 Si6 U3'
_chemical_formula_weight 2885.35
_chemical_name_systematic
; 
 ? 
;
_space_group_IT_number 14
_symmetry_cell_setting monoclinic
_symmetry_space_group_name_Hall '-P 2ybc'
_symmetry_space_group_name_H-M 'P 1 21/c 1'
_atom_sites_solution_hydrogens 'geom, Me from difmap'
_atom_sites_solution_primary direct
_atom_sites_solution_secondary difmap
_audit_creation_method 'enCIFer editing of SHELXL97 CIF output'
_cell_angle_alpha 90.00
_cell_angle_beta 104.515(1)
_cell_angle_gamma 90.00
_cell_formula_units_Z 4
_cell_length_a 15.2550(8)
_cell_length_b 28.8625(15)
_cell_length_c 29.2694(15)
_cell_measurement_reflns_used 14016
_cell_measurement_temperature 90(2)
_cell_measurement_theta_max 27.43
_cell_measurement_theta_min 2.22
_cell_volume 12475.9(11)
_computing_cell_refinement 'Bruker SAINT version 6.36A (Bruker, 2000)'
_computing_data_collection 'Bruker SMART version 5.625 (Bruker, 2001)'
_computing_data_reduction 'Bruker SAINT; SHELXTL (Sheldrick, 2008)'
_computing_molecular_graphics 'SHELXTL (Sheldrick, 2008)'
_computing_publication_material 'enCIFer (Allen et al., 2004); PLATON (Spek, 2009)'
_computing_structure_refinement 'SHELXL97 (Sheldrick, 2008)'
_computing_structure_solution 'SHELXTL (Sheldrick, 2008)'
_diffrn_ambient_temperature 90(2)
_diffrn_measured_fraction_theta_full 0.993
_diffrn_measured_fraction_theta_max 0.993
_diffrn_measurement_device_type 'Bruker SMART APEX CCD diffractometer'
_diffrn_measurement_method '\w rotation with narrow frames'
_diffrn_radiation_monochromator graphite
_diffrn_radiation_source 'normal-focus sealed tube'
_diffrn_radiation_type MoK\a
_diffrn_radiation_wavelength 0.71073
_diffrn_reflns_av_R_equivalents 0.054
_diffrn_reflns_av_sigmaI/netI 0.067
_diffrn_reflns_limit_h_max 19
_diffrn_reflns_limit_h_min -12
_diffrn_reflns_limit_k_max 37
_diffrn_reflns_limit_k_min -37
_diffrn_reflns_limit_l_max 37
_diffrn_reflns_limit_l_min -38
_diffrn_reflns_number 78629
_diffrn_reflns_theta_full 27.55
_diffrn_reflns_theta_max 27.55
_diffrn_reflns_theta_min 1.97
_diffrn_standards_decay_% 0
_diffrn_standards_number 0
_exptl_absorpt_coefficient_mu 4.094
_exptl_absorpt_correction_T_max 0.3675
_exptl_absorpt_correction_T_min 0.2252
_exptl_absorpt_correction_type multi-scan
_exptl_absorpt_process_details '(SADABS; Bruker, 2001)'
_exptl_crystal_colour red
_exptl_crystal_density_diffrn 1.536
_exptl_crystal_description block
_exptl_crystal_F_000 5720
_exptl_crystal_size_max 0.24
_exptl_crystal_size_mid 0.15
_exptl_crystal_size_min 0.14
_refine_diff_density_max 4.87
_refine_diff_density_min -1.66
_refine_diff_density_rms 0.19
_refine_ls_extinction_method none
_refine_ls_goodness_of_fit_ref 1.02
_refine_ls_hydrogen_treatment constr
_refine_ls_matrix_type full
_refine_ls_number_parameters 1320
_refine_ls_number_reflns 28609
_refine_ls_number_restraints 8
_refine_ls_restrained_S_all 1.03
_refine_ls_R_factor_all 0.0722
_refine_ls_R_factor_gt 0.0480
_refine_ls_shift/su_max 0.001
_refine_ls_shift/su_mean 0.000
_refine_ls_structure_factor_coef Fsqd
_refine_ls_weighting_details 'calc w=1/[\s^2^(Fo^2^)+(0.068P)^2^+16.32P] where P=(Fo^2^+2Fc^2^)/3'
_refine_ls_weighting_scheme calc
_refine_ls_wR_factor_gt 0.115
_refine_ls_wR_factor_ref 0.127
_reflns_number_gt 21586
_reflns_number_total 28609
_reflns_threshold_expression I>2\s(I)
_cod_data_source_file ja301333f_si_001_2.cif
_cod_data_source_block 3
_cod_original_sg_symbol_H-M 'P 21/c'
_cod_database_code 4118065

loop_
_symmetry_equiv_pos_as_xyz
'x, y, z'
'-x, y+1/2, -z+1/2'
'-x, -y, -z'
'x, -y-1/2, z-1/2'

loop_
_atom_site_label
_atom_site_type_symbol
_atom_site_fract_x
_atom_site_fract_y
_atom_site_fract_z
_atom_site_U_iso_or_equiv
_atom_site_adp_type
_atom_site_occupancy
_atom_site_symmetry_multiplicity
_atom_site_calc_flag
_atom_site_refinement_flags
U1 U 0.358378(15) 0.195973(7) 0.262608(8) 0.01218(6) Uani 1 1 d .
U2 U 0.438023(15) 0.309352(7) 0.216518(7) 0.01221(6) Uani 1 1 d .
U3 U 0.333198(15) 0.313677(7) 0.325240(8) 0.01211(6) Uani 1 1 d .
Cl1 Cl 0.49023(10) 0.26196(5) 0.30942(5) 0.0173(3) Uani 1 1 d .
O1 O 0.4306(3) 0.15789(13) 0.24134(15) 0.0171(9) Uani 1 1 d .
O2 O 0.5023(3) 0.36329(14) 0.22737(15) 0.0184(9) Uani 1 1 d .
O3 O 0.3286(3) 0.28862(14) 0.38172(14) 0.0186(9) Uani 1 1 d .
O4 O 0.3723(3) 0.25014(13) 0.21012(14) 0.0142(8) Uani 1 1 d .
O5 O 0.2883(3) 0.23562(13) 0.28594(14) 0.0160(9) Uani 1 1 d .
O6 O 0.3444(3) 0.33374(13) 0.26500(14) 0.0150(9) Uani 1 1 d .
C1 C 0.2534(4) 0.13108(18) 0.2851(2) 0.0138(12) Uani 1 1 d .
H1A H 0.2121 0.1459 0.3025 0.017 Uiso 0.33(4) 1 calc PR
P1 P 0.19574(10) 0.12553(5) 0.22595(5) 0.0129(3) Uani 1 1 d .
C2 C 0.2036(4) 0.06845(19) 0.2013(2) 0.0143(12) Uani 1 1 d .
C3 C 0.2718(4) 0.05962(19) 0.1790(2) 0.0184(13) Uani 1 1 d .
H3B H 0.3149 0.0829 0.1775 0.022 Uiso 1 1 calc R
C4 C 0.2769(5) 0.0158(2) 0.1586(2) 0.0274(16) Uani 1 1 d .
H4A H 0.3224 0.0099 0.1424 0.033 Uiso 1 1 calc R
C5 C 0.2158(5) -0.0185(2) 0.1622(2) 0.0295(17) Uani 1 1 d .
H5A H 0.2195 -0.0480 0.1485 0.035 Uiso 1 1 calc R
C6 C 0.1496(5) -0.0101(2) 0.1856(3) 0.0294(16) Uani 1 1 d .
H6A H 0.1083 -0.0339 0.1885 0.035 Uiso 1 1 calc R
C7 C 0.1433(4) 0.0332(2) 0.2050(2) 0.0212(14) Uani 1 1 d .
H7A H 0.0974 0.0389 0.2211 0.025 Uiso 1 1 calc R
C8 C 0.0775(4) 0.13220(18) 0.2252(2) 0.0150(12) Uani 1 1 d .
C9 C 0.0169(4) 0.1519(2) 0.1863(2) 0.0179(13) Uani 1 1 d .
H9A H 0.0384 0.1626 0.1604 0.021 Uiso 1 1 calc R
C10 C -0.0741(4) 0.1560(2) 0.1850(2) 0.0240(14) Uani 1 1 d .
H10A H -0.1152 0.1683 0.1578 0.029 Uiso 1 1 calc R
C11 C -0.1052(4) 0.1421(2) 0.2232(2) 0.0239(15) Uani 1 1 d .
H11A H -0.1675 0.1455 0.2224 0.029 Uiso 1 1 calc R
C12 C -0.0467(5) 0.1235(2) 0.2625(2) 0.0237(15) Uani 1 1 d .
H12A H -0.0683 0.1141 0.2888 0.028 Uiso 1 1 calc R
C13 C 0.0445(4) 0.1186(2) 0.2633(2) 0.0208(14) Uani 1 1 d .
H13A H 0.0849 0.1057 0.2904 0.025 Uiso 1 1 calc R
N1 N 0.2346(3) 0.16471(16) 0.19836(17) 0.0147(10) Uani 1 1 d .
Si1 Si 0.21932(12) 0.17949(5) 0.13934(6) 0.0157(3) Uani 1 1 d .
C26 C 0.1454(4) 0.1382(2) 0.0970(2) 0.0211(14) Uani 1 1 d .
H26A H 0.0854 0.1370 0.1034 0.032 Uiso 1 1 calc R
H26B H 0.1727 0.1073 0.1009 0.032 Uiso 1 1 calc R
H26C H 0.1395 0.1490 0.0646 0.032 Uiso 1 1 calc R
C27 C 0.3321(4) 0.1796(2) 0.1245(2) 0.0202(13) Uani 1 1 d .
H27A H 0.3741 0.1997 0.1467 0.030 Uiso 1 1 calc R
H27B H 0.3247 0.1912 0.0923 0.030 Uiso 1 1 calc R
H27C H 0.3562 0.1480 0.1268 0.030 Uiso 1 1 calc R
C28 C 0.1684(5) 0.2385(2) 0.1296(2) 0.0230(14) Uani 1 1 d .
H28A H 0.1118 0.2391 0.1397 0.035 Uiso 1 1 calc R
H28B H 0.1558 0.2464 0.0960 0.035 Uiso 1 1 calc R
H28C H 0.2108 0.2612 0.1480 0.035 Uiso 1 1 calc R
P2 P 0.34502(10) 0.10791(5) 0.32553(5) 0.0134(3) Uani 1 1 d .
C14 C 0.3902(4) 0.05828(19) 0.3018(2) 0.0157(12) Uani 1 1 d .
C15 C 0.4783(4) 0.0609(2) 0.2961(2) 0.0193(13) Uani 1 1 d .
H15A H 0.5125 0.0885 0.3043 0.023 Uiso 1 1 calc R
C16 C 0.5160(5) 0.0231(2) 0.2783(2) 0.0213(14) Uani 1 1 d .
H16A H 0.5761 0.0250 0.2747 0.026 Uiso 1 1 calc R
C17 C 0.4658(5) -0.0176(2) 0.2657(2) 0.0218(14) Uani 1 1 d .
H17A H 0.4918 -0.0435 0.2539 0.026 Uiso 1 1 calc R
C18 C 0.3786(5) -0.0199(2) 0.2707(2) 0.0212(14) Uani 1 1 d .
H18A H 0.3441 -0.0473 0.2617 0.025 Uiso 1 1 calc R
C19 C 0.3399(4) 0.01772(19) 0.2887(2) 0.0178(13) Uani 1 1 d .
H19A H 0.2796 0.0157 0.2920 0.021 Uiso 1 1 calc R
C20 C 0.3050(4) 0.08868(19) 0.3761(2) 0.0145(12) Uani 1 1 d .
C21 C 0.3033(4) 0.04243(19) 0.3908(2) 0.0169(13) Uani 1 1 d .
H21A H 0.3269 0.0187 0.3748 0.020 Uiso 1 1 calc R
C22 C 0.2678(5) 0.0313(2) 0.4282(2) 0.0224(14) Uani 1 1 d .
H22A H 0.2655 -0.0002 0.4374 0.027 Uiso 1 1 calc R
C23 C 0.2353(5) 0.0658(2) 0.4525(2) 0.0247(15) Uani 1 1 d .
H23A H 0.2112 0.0580 0.4784 0.030 Uiso 1 1 calc R
C24 C 0.2379(4) 0.1116(2) 0.4390(2) 0.0216(14) Uani 1 1 d .
H24A H 0.2163 0.1352 0.4560 0.026 Uiso 1 1 calc R
C25 C 0.2715(4) 0.12330(19) 0.4011(2) 0.0172(13) Uani 1 1 d .
H25A H 0.2720 0.1548 0.3917 0.021 Uiso 1 1 calc R
N2 N 0.4154(3) 0.14968(15) 0.33909(17) 0.0148(10) Uani 1 1 d .
Si2 Si 0.50568(12) 0.15474(6) 0.38837(6) 0.0172(4) Uani 1 1 d .
C29 C 0.6111(5) 0.1735(2) 0.3720(2) 0.0256(15) Uani 1 1 d .
H29A H 0.6077 0.2067 0.3650 0.038 Uiso 1 1 calc R
H29B H 0.6171 0.1562 0.3441 0.038 Uiso 1 1 calc R
H29C H 0.6637 0.1673 0.3983 0.038 Uiso 1 1 calc R
C30 C 0.4773(5) 0.1959(2) 0.4320(2) 0.0253(15) Uani 1 1 d .
H30A H 0.4534 0.2247 0.4159 0.038 Uiso 1 1 calc R
H30B H 0.5320 0.2027 0.4568 0.038 Uiso 1 1 calc R
H30C H 0.4316 0.1819 0.4460 0.038 Uiso 1 1 calc R
C31 C 0.5343(5) 0.0973(2) 0.4187(2) 0.0256(15) Uani 1 1 d .
H31A H 0.5570 0.0762 0.3981 0.038 Uiso 1 1 calc R
H31B H 0.4798 0.0840 0.4256 0.038 Uiso 1 1 calc R
H31C H 0.5808 0.1017 0.4482 0.038 Uiso 1 1 calc R
C32 C 0.4532(4) 0.29580(19) 0.1272(2) 0.0131(12) Uani 1 1 d .
H32A H 0.4268 0.2650 0.1156 0.016 Uiso 0.31(8) 1 calc PR
P3 P 0.37282(11) 0.33851(5) 0.10799(5) 0.0130(3) Uani 1 1 d .
C33 C 0.2952(4) 0.3137(2) 0.0557(2) 0.0177(13) Uani 1 1 d .
C34 C 0.3286(5) 0.2869(2) 0.0240(2) 0.0215(14) Uani 1 1 d .
H34A H 0.3920 0.2820 0.0296 0.026 Uiso 1 1 calc R
C35 C 0.2708(5) 0.2674(2) -0.0151(2) 0.0256(16) Uani 1 1 d .
H35A H 0.2940 0.2495 -0.0366 0.031 Uiso 1 1 calc R
C36 C 0.1771(5) 0.2743(2) -0.0227(2) 0.0323(18) Uani 1 1 d .
H36A H 0.1366 0.2607 -0.0494 0.039 Uiso 1 1 calc R
C37 C 0.1439(5) 0.3007(3) 0.0083(2) 0.0323(18) Uani 1 1 d .
H37A H 0.0805 0.3055 0.0026 0.039 Uiso 1 1 calc R
C38 C 0.2019(5) 0.3204(2) 0.0478(2) 0.0229(14) Uani 1 1 d .
H38A H 0.1783 0.3383 0.0692 0.028 Uiso 1 1 calc R
C39 C 0.4188(4) 0.39025(18) 0.0883(2) 0.0143(12) Uani 1 1 d .
C40 C 0.4176(4) 0.3977(2) 0.0409(2) 0.0191(13) Uani 1 1 d .
H40A H 0.3941 0.3747 0.0178 0.023 Uiso 1 1 calc R
C41 C 0.4508(5) 0.4389(2) 0.0282(2) 0.0262(15) Uani 1 1 d .
H41A H 0.4489 0.4444 -0.0040 0.031 Uiso 1 1 calc R
C42 C 0.4868(5) 0.4724(2) 0.0613(2) 0.0252(15) Uani 1 1 d .
H42A H 0.5094 0.5005 0.0519 0.030 Uiso 1 1 calc R
C43 C 0.4899(4) 0.4646(2) 0.1083(2) 0.0209(14) Uani 1 1 d .
H43A H 0.5155 0.4873 0.1313 0.025 Uiso 1 1 calc R
C44 C 0.4556(4) 0.4238(2) 0.1219(2) 0.0178(13) Uani 1 1 d .
H44A H 0.4573 0.4187 0.1542 0.021 Uiso 1 1 calc R
N3 N 0.3274(3) 0.34971(15) 0.15049(17) 0.0146(10) Uani 1 1 d .
Si3 Si 0.25006(12) 0.39212(5) 0.15608(6) 0.0165(3) Uani 1 1 d .
C57 C 0.2990(5) 0.4320(2) 0.2062(2) 0.0251(15) Uani 1 1 d .
H57A H 0.3297 0.4138 0.2339 0.038 Uiso 1 1 calc R
H57B H 0.2504 0.4503 0.2138 0.038 Uiso 1 1 calc R
H57C H 0.3427 0.4528 0.1973 0.038 Uiso 1 1 calc R
C58 C 0.2131(5) 0.4312(2) 0.1029(2) 0.0267(15) Uani 1 1 d .
H58A H 0.1833 0.4126 0.0753 0.040 Uiso 1 1 calc R
H58B H 0.2661 0.4467 0.0968 0.040 Uiso 1 1 calc R
H58C H 0.1706 0.4544 0.1090 0.040 Uiso 1 1 calc R
C59 C 0.1484(5) 0.3635(2) 0.1674(3) 0.0276(16) Uani 1 1 d .
H59A H 0.1659 0.3458 0.1969 0.041 Uiso 1 1 calc R
H59B H 0.1219 0.3425 0.1413 0.041 Uiso 1 1 calc R
H59C H 0.1037 0.3871 0.1701 0.041 Uiso 1 1 calc R
P4 P 0.56881(11) 0.29043(5) 0.14859(6) 0.0141(3) Uani 1 1 d .
C45 C 0.6076(4) 0.2471(2) 0.1124(2) 0.0162(12) Uani 1 1 d .
C46 C 0.5720(4) 0.2029(2) 0.1113(2) 0.0221(14) Uani 1 1 d .
H46A H 0.5298 0.1962 0.1293 0.027 Uiso 1 1 calc R
C47 C 0.5970(5) 0.1684(2) 0.0845(3) 0.0291(16) Uani 1 1 d .
H47A H 0.5722 0.1382 0.0843 0.035 Uiso 1 1 calc R
C48 C 0.6580(5) 0.1778(2) 0.0578(2) 0.0279(16) Uani 1 1 d .
H48A H 0.6749 0.1541 0.0393 0.033 Uiso 1 1 calc R
C49 C 0.6939(5) 0.2213(2) 0.0582(2) 0.0279(16) Uani 1 1 d .
H49A H 0.7352 0.2281 0.0396 0.033 Uiso 1 1 calc R
C50 C 0.6695(5) 0.2552(2) 0.0859(2) 0.0228(14) Uani 1 1 d .
H50A H 0.6961 0.2851 0.0869 0.027 Uiso 1 1 calc R
C51 C 0.6289(4) 0.3430(2) 0.1419(2) 0.0177(13) Uani 1 1 d .
C52 C 0.6263(4) 0.3625(2) 0.0979(3) 0.0260(15) Uani 1 1 d .
H52A H 0.5878 0.3494 0.0702 0.031 Uiso 1 1 calc R
C53 C 0.6790(5) 0.4004(2) 0.0940(3) 0.0273(16) Uani 1 1 d .
H53A H 0.6770 0.4132 0.0639 0.033 Uiso 1 1 calc R
C54 C 0.7356(5) 0.4201(2) 0.1348(3) 0.0280(16) Uani 1 1 d .
H54A H 0.7730 0.4458 0.1322 0.034 Uiso 1 1 calc R
C55 C 0.7369(5) 0.4019(2) 0.1785(3) 0.0275(16) Uani 1 1 d .
H55A H 0.7741 0.4155 0.2062 0.033 Uiso 1 1 calc R
C56 C 0.6833(5) 0.3634(2) 0.1823(2) 0.0223(14) Uani 1 1 d .
H56A H 0.6842 0.3511 0.2125 0.027 Uiso 1 1 calc R
N4 N 0.5858(3) 0.27450(16) 0.20226(17) 0.0152(10) Uani 1 1 d .
Si4 Si 0.68058(12) 0.24686(6) 0.23616(6) 0.0200(4) Uani 1 1 d .
C60 C 0.7155(5) 0.2737(3) 0.2959(2) 0.0312(16) Uani 1 1 d .
H60A H 0.6646 0.2728 0.3107 0.047 Uiso 1 1 calc R
H60B H 0.7335 0.3060 0.2929 0.047 Uiso 1 1 calc R
H60C H 0.7667 0.2565 0.3153 0.047 Uiso 1 1 calc R
C61 C 0.6560(5) 0.1844(2) 0.2427(3) 0.0271(15) Uani 1 1 d .
H61A H 0.6438 0.1693 0.2118 0.041 Uiso 1 1 calc R
H61B H 0.6030 0.1814 0.2557 0.041 Uiso 1 1 calc R
H61C H 0.7084 0.1697 0.2641 0.041 Uiso 1 1 calc R
C62 C 0.7813(4) 0.2510(2) 0.2105(2) 0.0273(15) Uani 1 1 d .
H62A H 0.7685 0.2345 0.1803 0.041 Uiso 1 1 calc R
H62B H 0.8339 0.2369 0.2323 0.041 Uiso 1 1 calc R
H62C H 0.7940 0.2836 0.2055 0.041 Uiso 1 1 calc R
C63 C 0.2789(4) 0.40155(18) 0.3371(2) 0.0136(12) Uani 1 1 d .
H63A H 0.2839 0.4212 0.3097 0.016 Uiso 0.36(8) 1 calc PR
P5 P 0.16863(10) 0.38088(5) 0.32837(5) 0.0129(3) Uani 1 1 d .
C64 C 0.1000(4) 0.4206(2) 0.2853(2) 0.0161(12) Uani 1 1 d .
C65 C 0.0308(4) 0.4054(2) 0.2489(2) 0.0235(14) Uani 1 1 d .
H65A H 0.0169 0.3733 0.2461 0.028 Uiso 1 1 calc R
C66 C -0.0196(5) 0.4361(3) 0.2159(2) 0.0309(16) Uani 1 1 d .
H66A H -0.0681 0.4249 0.1914 0.037 Uiso 1 1 calc R
C67 C 0.0010(5) 0.4830(3) 0.2188(3) 0.0335(18) Uani 1 1 d .
H67A H -0.0322 0.5040 0.1960 0.040 Uiso 1 1 calc R
C68 C 0.0716(5) 0.4987(2) 0.2558(3) 0.0298(16) Uani 1 1 d .
H68A H 0.0854 0.5309 0.2586 0.036 Uiso 1 1 calc R
C69 C 0.1214(5) 0.4680(2) 0.2882(2) 0.0239(14) Uani 1 1 d .
H69A H 0.1706 0.4790 0.3125 0.029 Uiso 1 1 calc R
C70 C 0.1241(4) 0.38390(18) 0.3799(2) 0.0135(12) Uani 1 1 d .
C71 C 0.0667(4) 0.4193(2) 0.3871(2) 0.0185(13) Uani 1 1 d .
H71A H 0.0525 0.4443 0.3654 0.022 Uiso 1 1 calc R
C72 C 0.0306(5) 0.4180(2) 0.4262(2) 0.0242(14) Uani 1 1 d .
H72A H -0.0098 0.4418 0.4304 0.029 Uiso 1 1 calc R
C73 C 0.0525(5) 0.3831(2) 0.4587(2) 0.0235(14) Uani 1 1 d .
H73A H 0.0280 0.3829 0.4855 0.028 Uiso 1 1 calc R
C74 C 0.1105(4) 0.3477(2) 0.4524(2) 0.0192(13) Uani 1 1 d .
H74A H 0.1254 0.3233 0.4747 0.023 Uiso 1 1 calc R
C75 C 0.1461(4) 0.3484(2) 0.4134(2) 0.0201(13) Uani 1 1 d .
H75A H 0.1862 0.3245 0.4093 0.024 Uiso 1 1 calc R
N5 N 0.1663(3) 0.32895(16) 0.30942(17) 0.0153(10) Uani 1 1 d .
Si5 Si 0.08192(12) 0.28688(6) 0.29955(6) 0.0170(3) Uani 1 1 d .
P6 P 0.37402(11) 0.40824(5) 0.38264(5) 0.0133(3) Uani 1 1 d .
C76 C 0.4187(4) 0.46752(18) 0.3833(2) 0.0140(12) Uani 1 1 d .
C77 C 0.4311(5) 0.4859(2) 0.3416(2) 0.0237(14) Uani 1 1 d .
H77A H 0.4127 0.4688 0.3131 0.028 Uiso 1 1 calc R
C78 C 0.4701(5) 0.5292(2) 0.3414(2) 0.0272(16) Uani 1 1 d .
H78A H 0.4767 0.5420 0.3125 0.033 Uiso 1 1 calc R
C79 C 0.4992(5) 0.5537(2) 0.3825(2) 0.0219(14) Uani 1 1 d .
H79A H 0.5270 0.5831 0.3821 0.026 Uiso 1 1 calc R
C80 C 0.4885(4) 0.5360(2) 0.4243(2) 0.0204(13) Uani 1 1 d .
H80A H 0.5085 0.5532 0.4527 0.025 Uiso 1 1 calc R
C81 C 0.4483(4) 0.49300(19) 0.4249(2) 0.0182(13) Uani 1 1 d .
H81A H 0.4408 0.4808 0.4538 0.022 Uiso 1 1 calc R
C82 C 0.3468(4) 0.40286(18) 0.4386(2) 0.0131(12) Uani 1 1 d .
C83 C 0.3834(4) 0.3667(2) 0.4688(2) 0.0188(13) Uani 1 1 d .
H83A H 0.4218 0.3446 0.4596 0.023 Uiso 1 1 calc R
C84 C 0.3637(4) 0.3629(2) 0.5127(2) 0.0199(13) Uani 1 1 d .
H84A H 0.3880 0.3379 0.5331 0.024 Uiso 1 1 calc R
C85 C 0.3093(4) 0.3950(2) 0.5264(2) 0.0224(14) Uani 1 1 d .
H85A H 0.2975 0.3925 0.5567 0.027 Uiso 1 1 calc R
C86 C 0.2705(4) 0.4317(2) 0.4964(2) 0.0209(13) Uani 1 1 d .
H86A H 0.2318 0.4536 0.5058 0.025 Uiso 1 1 calc R
C87 C 0.2902(4) 0.43499(19) 0.4530(2) 0.0184(13) Uani 1 1 d .
H87A H 0.2648 0.4596 0.4324 0.022 Uiso 1 1 calc R
C88 C -0.0264(5) 0.3070(2) 0.3129(3) 0.0292(16) Uani 1 1 d .
H88A H -0.0507 0.3335 0.2928 0.044 Uiso 1 1 calc R
H88B H -0.0143 0.3163 0.3462 0.044 Uiso 1 1 calc R
H88C H -0.0707 0.2817 0.3069 0.044 Uiso 1 1 calc R
C89 C 0.0573(5) 0.2673(2) 0.2372(2) 0.0233(14) Uani 1 1 d .
H89A H 0.1133 0.2565 0.2301 0.035 Uiso 1 1 calc R
H89B H 0.0323 0.2932 0.2163 0.035 Uiso 1 1 calc R
H89C H 0.0132 0.2420 0.2323 0.035 Uiso 1 1 calc R
C90 C 0.1206(5) 0.2355(2) 0.3386(2) 0.0247(15) Uani 1 1 d .
H90A H 0.1841 0.2289 0.3398 0.037 Uiso 1 1 calc R
H90B H 0.0834 0.2085 0.3258 0.037 Uiso 1 1 calc R
H90C H 0.1144 0.2421 0.3704 0.037 Uiso 1 1 calc R
N6 N 0.4459(3) 0.37107(15) 0.37445(17) 0.0150(10) Uani 1 1 d .
Si6 Si 0.56226(12) 0.36853(6) 0.39669(6) 0.0180(4) Uani 1 1 d .
C91 C 0.6184(5) 0.3810(2) 0.3485(3) 0.0294(16) Uani 1 1 d .
H91A H 0.5973 0.3588 0.3227 0.044 Uiso 1 1 calc R
H91B H 0.6841 0.3782 0.3606 0.044 Uiso 1 1 calc R
H91C H 0.6031 0.4125 0.3367 0.044 Uiso 1 1 calc R
C92 C 0.6085(5) 0.4111(2) 0.4454(3) 0.0289(16) Uani 1 1 d .
H92A H 0.5734 0.4091 0.4692 0.043 Uiso 1 1 calc R
H92B H 0.6039 0.4426 0.4324 0.043 Uiso 1 1 calc R
H92C H 0.6721 0.4039 0.4601 0.043 Uiso 1 1 calc R
C93 C 0.5953(5) 0.3104(2) 0.4232(2) 0.0253(15) Uani 1 1 d .
H93A H 0.5786 0.2866 0.3987 0.038 Uiso 1 1 calc R
H93B H 0.5639 0.3045 0.4480 0.038 Uiso 1 1 calc R
H93C H 0.6609 0.3096 0.4369 0.038 Uiso 1 1 calc R
C94 C -0.1541(8) 0.2026(4) -0.0839(3) 0.070(3) Uani 1 1 d .
H94A H -0.2102 0.1846 -0.0933 0.105 Uiso 1 1 calc R
H94B H -0.1068 0.1874 -0.0958 0.105 Uiso 1 1 calc R
H94C H -0.1646 0.2339 -0.0972 0.105 Uiso 1 1 calc R
C95 C -0.1250(6) 0.2054(3) -0.0318(3) 0.045(2) Uani 1 1 d .
C96 C -0.1323(5) 0.1688(3) -0.0026(3) 0.0382(19) Uani 1 1 d .
H96A H -0.1572 0.1405 -0.0165 0.046 Uiso 1 1 calc R
C97 C -0.1055(5) 0.1718(3) 0.0448(3) 0.043(2) Uani 1 1 d .
H97A H -0.1128 0.1458 0.0635 0.051 Uiso 1 1 calc R
C98 C -0.0668(6) 0.2129(3) 0.0671(3) 0.045(2) Uani 1 1 d .
H98A H -0.0468 0.2150 0.1005 0.055 Uiso 1 1 calc R
C99 C -0.0593(6) 0.2496(3) 0.0387(3) 0.044(2) Uani 1 1 d .
H99A H -0.0330 0.2776 0.0529 0.053 Uiso 1 1 calc R
C100 C -0.0888(6) 0.2471(3) -0.0100(3) 0.049(2) Uani 1 1 d .
H10B H -0.0847 0.2736 -0.0286 0.059 Uiso 1 1 calc R
C101 C -0.2367(5) 0.0643(2) 0.1308(3) 0.0367(18) Uani 1 1 d .
H10C H -0.2888 0.0434 0.1221 0.055 Uiso 1 1 calc R
H10D H -0.2578 0.0965 0.1272 0.055 Uiso 1 1 calc R
H10E H -0.2039 0.0587 0.1636 0.055 Uiso 1 1 calc R
C102 C -0.1746(5) 0.0556(2) 0.0990(3) 0.0294(17) Uani 1 1 d .
C103 C -0.2074(6) 0.0519(2) 0.0511(3) 0.040(2) Uani 1 1 d .
H10F H -0.2710 0.0535 0.0380 0.048 Uiso 1 1 calc R
C104 C -0.1508(7) 0.0458(2) 0.0209(3) 0.045(2) Uani 1 1 d .
H10G H -0.1753 0.0442 -0.0122 0.054 Uiso 1 1 calc R
C105 C -0.0594(6) 0.0422(2) 0.0397(3) 0.042(2) Uani 1 1 d .
H10H H -0.0199 0.0377 0.0197 0.050 Uiso 1 1 calc R
C106 C -0.0245(6) 0.0450(2) 0.0884(3) 0.0338(18) Uani 1 1 d .
H10I H 0.0389 0.0424 0.1014 0.041 Uiso 1 1 calc R
C107 C -0.0805(5) 0.0515(2) 0.1175(3) 0.0274(16) Uani 1 1 d .
H10J H -0.0557 0.0532 0.1506 0.033 Uiso 1 1 calc R
C108 C -0.2545(6) 0.4330(3) -0.1635(4) 0.056(3) Uani 1 1 d .
H10K H -0.2907 0.4142 -0.1893 0.084 Uiso 1 1 calc R
H10L H -0.2444 0.4637 -0.1755 0.084 Uiso 1 1 calc R
H10M H -0.2869 0.4362 -0.1386 0.084 Uiso 1 1 calc R
C109 C -0.1651(5) 0.4098(3) -0.1436(3) 0.0341(17) Uani 1 1 d .
C110 C -0.1574(6) 0.3630(3) -0.1381(3) 0.0377(18) Uani 1 1 d .
H11B H -0.2103 0.3444 -0.1465 0.045 Uiso 1 1 calc R
C111 C -0.0742(6) 0.3419(3) -0.1206(3) 0.045(2) Uani 1 1 d .
H11C H -0.0707 0.3091 -0.1176 0.054 Uiso 1 1 calc R
C112 C 0.0023(6) 0.3677(3) -0.1077(3) 0.052(2) Uani 1 1 d .
H11D H 0.0591 0.3530 -0.0955 0.062 Uiso 1 1 calc R
C113 C -0.0022(6) 0.4158(3) -0.1124(3) 0.046(2) Uani 1 1 d .
H11E H 0.0513 0.4340 -0.1032 0.056 Uiso 1 1 calc R
C114 C -0.0852(6) 0.4370(3) -0.1306(3) 0.043(2) Uani 1 1 d .
H11F H -0.0886 0.4697 -0.1344 0.052 Uiso 1 1 calc R
C115 C -0.1092(18) 0.3441(8) 0.1066(7) 0.240(12) Uiso 1 1 d D
H11G H -0.0542 0.3482 0.1320 0.360 Uiso 1 1 calc R
H11H H -0.1099 0.3128 0.0934 0.360 Uiso 1 1 calc R
H11I H -0.1625 0.3483 0.1191 0.360 Uiso 1 1 calc R
C116 C -0.1108(8) 0.3823(3) 0.0650(4) 0.113(5) Uiso 1 1 d GD
C117 C -0.0617(6) 0.4233(4) 0.0740(3) 0.105(5) Uiso 1 1 d G
H11J H -0.0218 0.4285 0.1042 0.126 Uiso 1 1 calc R
C118 C -0.0709(7) 0.4567(3) 0.0389(4) 0.122(6) Uiso 1 1 d G
H11K H -0.0374 0.4848 0.0451 0.146 Uiso 1 1 calc R
C119 C -0.1292(8) 0.4491(4) -0.0052(4) 0.141(6) Uiso 1 1 d G
H11L H -0.1355 0.4720 -0.0292 0.169 Uiso 1 1 calc R
C120 C -0.1783(7) 0.4081(5) -0.0142(3) 0.148(7) Uiso 1 1 d G
H12B H -0.2182 0.4029 -0.0444 0.178 Uiso 1 1 calc R
C121 C -0.1691(7) 0.3747(3) 0.0209(4) 0.139(6) Uiso 1 1 d G
H12C H -0.2027 0.3467 0.0147 0.166 Uiso 1 1 calc R

loop_
_atom_site_aniso_label
_atom_site_aniso_U_11
_atom_site_aniso_U_22
_atom_site_aniso_U_33
_atom_site_aniso_U_23
_atom_site_aniso_U_13
_atom_site_aniso_U_12
U1 0.01301(11) 0.00709(9) 0.01620(11) 0.00071(8) 0.00320(9) -0.00093(8)
U2 0.01305(11) 0.00855(10) 0.01479(11) 0.00012(8) 0.00306(9) -0.00013(8)
U3 0.01250(11) 0.00710(10) 0.01638(11) -0.00036(8) 0.00294(9) -0.00045(8)
Cl1 0.0166(7) 0.0127(6) 0.0214(7) 0.0002(5) 0.0022(6) 0.0003(5)
O1 0.018(2) 0.0098(19) 0.023(2) 0.0019(16) 0.0052(19) -0.0007(16)
O2 0.015(2) 0.016(2) 0.023(2) -0.0038(17) 0.0033(19) -0.0017(17)
O3 0.021(2) 0.017(2) 0.016(2) 0.0040(17) 0.0015(19) -0.0007(18)
O4 0.020(2) 0.0065(17) 0.017(2) -0.0013(15) 0.0075(18) 0.0000(16)
O5 0.019(2) 0.0078(18) 0.021(2) 0.0012(16) 0.0050(19) -0.0009(16)
O6 0.016(2) 0.0102(19) 0.019(2) 0.0018(16) 0.0044(18) 0.0003(16)
C1 0.013(3) 0.006(2) 0.023(3) 0.000(2) 0.006(3) 0.000(2)
P1 0.0127(8) 0.0078(6) 0.0182(8) -0.0003(6) 0.0037(6) -0.0011(5)
C2 0.014(3) 0.010(3) 0.016(3) 0.003(2) -0.001(2) -0.003(2)
C3 0.020(3) 0.010(3) 0.026(3) 0.000(2) 0.005(3) 0.000(2)
C4 0.035(4) 0.027(4) 0.019(3) -0.003(3) 0.002(3) 0.011(3)
C5 0.031(4) 0.015(3) 0.035(4) -0.010(3) -0.005(3) 0.006(3)
C6 0.025(4) 0.009(3) 0.049(5) -0.004(3) -0.001(3) -0.002(3)
C7 0.018(3) 0.011(3) 0.031(4) 0.000(3) 0.001(3) 0.002(2)
C8 0.021(3) 0.005(2) 0.020(3) -0.002(2) 0.007(3) 0.000(2)
C9 0.015(3) 0.013(3) 0.027(3) -0.003(2) 0.006(3) -0.005(2)
C10 0.016(3) 0.021(3) 0.031(4) -0.004(3) -0.001(3) 0.004(3)
C11 0.014(3) 0.018(3) 0.041(4) -0.010(3) 0.007(3) 0.001(2)
C12 0.025(4) 0.020(3) 0.031(4) -0.006(3) 0.016(3) -0.007(3)
C13 0.021(3) 0.013(3) 0.031(4) 0.000(3) 0.011(3) -0.001(2)
N1 0.016(3) 0.012(2) 0.015(2) -0.0020(19) 0.002(2) -0.0030(19)
Si1 0.0196(9) 0.0117(7) 0.0155(8) -0.0002(6) 0.0042(7) -0.0029(6)
C26 0.025(4) 0.014(3) 0.022(3) -0.001(2) 0.001(3) -0.004(3)
C27 0.027(4) 0.013(3) 0.021(3) -0.005(2) 0.007(3) -0.007(3)
C28 0.024(4) 0.016(3) 0.025(3) 0.002(3) 0.000(3) -0.002(3)
P2 0.0147(8) 0.0083(6) 0.0171(8) 0.0016(6) 0.0036(6) 0.0002(6)
C14 0.021(3) 0.013(3) 0.013(3) 0.003(2) 0.002(3) 0.004(2)
C15 0.027(4) 0.012(3) 0.017(3) 0.002(2) 0.003(3) -0.002(2)
C16 0.022(4) 0.020(3) 0.023(3) 0.002(3) 0.010(3) 0.007(3)
C17 0.031(4) 0.014(3) 0.023(3) 0.002(2) 0.010(3) 0.006(3)
C18 0.032(4) 0.009(3) 0.023(3) 0.002(2) 0.006(3) -0.002(3)
C19 0.020(3) 0.011(3) 0.022(3) -0.001(2) 0.004(3) 0.001(2)
C20 0.014(3) 0.010(3) 0.019(3) 0.002(2) 0.003(2) 0.000(2)
C21 0.022(3) 0.012(3) 0.018(3) 0.002(2) 0.007(3) 0.000(2)
C22 0.027(4) 0.013(3) 0.028(4) 0.002(3) 0.007(3) -0.002(3)
C23 0.027(4) 0.029(4) 0.023(3) 0.004(3) 0.017(3) 0.002(3)
C24 0.022(4) 0.019(3) 0.023(3) -0.008(3) 0.006(3) 0.002(3)
C25 0.024(3) 0.008(3) 0.020(3) 0.001(2) 0.005(3) 0.001(2)
N2 0.016(3) 0.007(2) 0.020(3) 0.0030(19) 0.003(2) -0.0019(19)
Si2 0.0175(9) 0.0124(7) 0.0198(9) 0.0022(6) 0.0011(7) -0.0007(7)
C29 0.022(4) 0.026(3) 0.028(4) 0.004(3) 0.005(3) 0.000(3)
C30 0.024(4) 0.024(3) 0.026(4) -0.003(3) 0.002(3) -0.002(3)
C31 0.023(4) 0.021(3) 0.028(4) 0.006(3) -0.002(3) -0.003(3)
C32 0.017(3) 0.009(2) 0.015(3) 0.001(2) 0.007(2) -0.003(2)
P3 0.0148(8) 0.0085(6) 0.0155(7) 0.0003(5) 0.0031(6) -0.0024(6)
C33 0.022(3) 0.015(3) 0.013(3) 0.001(2) -0.001(3) -0.010(2)
C34 0.029(4) 0.011(3) 0.023(3) 0.001(2) 0.004(3) -0.002(3)
C35 0.048(5) 0.009(3) 0.017(3) 0.001(2) 0.001(3) -0.003(3)
C36 0.044(5) 0.022(3) 0.023(4) 0.005(3) -0.006(3) -0.019(3)
C37 0.028(4) 0.042(4) 0.022(4) 0.008(3) -0.004(3) -0.019(3)
C38 0.024(4) 0.024(3) 0.020(3) 0.002(3) 0.003(3) -0.009(3)
C39 0.012(3) 0.009(3) 0.022(3) 0.001(2) 0.003(3) 0.000(2)
C40 0.029(4) 0.013(3) 0.016(3) -0.001(2) 0.006(3) -0.004(3)
C41 0.036(4) 0.023(3) 0.020(3) 0.007(3) 0.008(3) -0.004(3)
C42 0.033(4) 0.014(3) 0.030(4) 0.003(3) 0.009(3) -0.008(3)
C43 0.027(4) 0.011(3) 0.023(3) -0.005(2) 0.003(3) -0.008(3)
C44 0.012(3) 0.021(3) 0.021(3) -0.002(2) 0.003(3) -0.006(2)
N3 0.016(3) 0.008(2) 0.019(3) 0.0011(19) 0.004(2) -0.0013(19)
Si3 0.0163(9) 0.0100(7) 0.0242(9) 0.0024(6) 0.0068(7) 0.0030(6)
C57 0.034(4) 0.012(3) 0.031(4) 0.000(3) 0.011(3) 0.007(3)
C58 0.027(4) 0.019(3) 0.031(4) 0.003(3) 0.002(3) 0.002(3)
C59 0.021(4) 0.022(3) 0.044(4) -0.003(3) 0.015(3) 0.003(3)
P4 0.0141(8) 0.0087(6) 0.0202(8) -0.0007(6) 0.0059(7) 0.0000(6)
C45 0.014(3) 0.013(3) 0.021(3) 0.001(2) 0.005(3) 0.005(2)
C46 0.015(3) 0.015(3) 0.036(4) 0.001(3) 0.006(3) 0.001(2)
C47 0.024(4) 0.018(3) 0.045(4) -0.009(3) 0.007(3) -0.002(3)
C48 0.030(4) 0.022(3) 0.032(4) -0.009(3) 0.008(3) 0.008(3)
C49 0.029(4) 0.030(4) 0.029(4) 0.004(3) 0.016(3) 0.007(3)
C50 0.026(4) 0.013(3) 0.033(4) -0.005(3) 0.013(3) -0.001(3)
C51 0.014(3) 0.013(3) 0.028(3) 0.000(2) 0.009(3) 0.000(2)
C52 0.025(4) 0.015(3) 0.039(4) 0.001(3) 0.011(3) 0.000(3)
C53 0.020(4) 0.020(3) 0.045(4) 0.010(3) 0.013(3) 0.002(3)
C54 0.023(4) 0.011(3) 0.051(5) 0.003(3) 0.012(3) -0.005(3)
C55 0.019(3) 0.022(3) 0.041(4) -0.011(3) 0.005(3) -0.007(3)
C56 0.026(4) 0.017(3) 0.028(4) -0.005(3) 0.014(3) 0.001(3)
N4 0.012(3) 0.015(2) 0.018(3) 0.001(2) 0.001(2) 0.000(2)
Si4 0.0145(9) 0.0209(9) 0.0235(9) 0.0019(7) 0.0027(8) 0.0031(7)
C60 0.025(4) 0.037(4) 0.029(4) -0.001(3) 0.003(3) 0.003(3)
C61 0.026(4) 0.021(3) 0.034(4) 0.009(3) 0.007(3) 0.006(3)
C62 0.020(4) 0.026(3) 0.034(4) 0.002(3) 0.003(3) 0.004(3)
C63 0.015(3) 0.006(2) 0.020(3) -0.002(2) 0.005(3) -0.004(2)
P5 0.0123(8) 0.0095(6) 0.0165(8) -0.0009(6) 0.0031(6) 0.0017(6)
C64 0.013(3) 0.013(3) 0.022(3) 0.001(2) 0.006(3) 0.007(2)
C65 0.019(3) 0.025(3) 0.025(4) 0.001(3) 0.005(3) 0.003(3)
C66 0.021(4) 0.039(4) 0.028(4) 0.001(3) -0.002(3) 0.010(3)
C67 0.029(4) 0.037(4) 0.033(4) 0.012(3) 0.004(3) 0.020(3)
C68 0.033(4) 0.019(3) 0.035(4) 0.005(3) 0.005(3) 0.010(3)
C69 0.025(4) 0.018(3) 0.026(4) 0.003(3) 0.002(3) 0.008(3)
C70 0.012(3) 0.008(2) 0.021(3) -0.003(2) 0.003(2) -0.003(2)
C71 0.016(3) 0.016(3) 0.022(3) 0.000(2) 0.001(3) 0.001(2)
C72 0.023(4) 0.022(3) 0.029(4) -0.008(3) 0.008(3) 0.005(3)
C73 0.026(4) 0.026(3) 0.022(3) -0.001(3) 0.013(3) -0.001(3)
C74 0.022(3) 0.013(3) 0.023(3) 0.003(2) 0.006(3) 0.000(2)
C75 0.020(3) 0.011(3) 0.030(4) -0.004(2) 0.006(3) 0.000(2)
N5 0.013(3) 0.014(2) 0.019(3) -0.003(2) 0.003(2) 0.000(2)
Si5 0.0157(9) 0.0131(8) 0.0232(9) -0.0047(7) 0.0064(7) -0.0046(6)
P6 0.0142(8) 0.0074(6) 0.0173(8) -0.0006(6) 0.0022(6) -0.0006(6)
C76 0.011(3) 0.008(2) 0.022(3) 0.001(2) 0.002(3) -0.001(2)
C77 0.030(4) 0.020(3) 0.023(3) -0.006(3) 0.011(3) -0.006(3)
C78 0.035(4) 0.019(3) 0.030(4) 0.001(3) 0.013(3) -0.011(3)
C79 0.031(4) 0.009(3) 0.029(4) -0.006(2) 0.014(3) -0.012(3)
C80 0.021(3) 0.016(3) 0.023(3) -0.005(2) 0.003(3) -0.005(3)
C81 0.020(3) 0.010(3) 0.023(3) 0.001(2) 0.004(3) 0.000(2)
C82 0.014(3) 0.009(2) 0.015(3) -0.002(2) 0.000(2) -0.005(2)
C83 0.015(3) 0.013(3) 0.027(3) -0.001(2) 0.001(3) -0.002(2)
C84 0.019(3) 0.016(3) 0.023(3) 0.003(2) 0.003(3) -0.003(2)
C85 0.023(4) 0.025(3) 0.017(3) -0.002(3) -0.001(3) -0.004(3)
C86 0.017(3) 0.021(3) 0.022(3) -0.005(3) 0.000(3) -0.004(3)
C87 0.019(3) 0.011(3) 0.024(3) 0.001(2) 0.004(3) 0.003(2)
C88 0.022(4) 0.025(3) 0.044(4) -0.010(3) 0.013(3) -0.009(3)
C89 0.021(4) 0.017(3) 0.030(4) -0.005(3) 0.003(3) -0.005(3)
C90 0.028(4) 0.015(3) 0.031(4) 0.000(3) 0.008(3) -0.010(3)
N6 0.016(3) 0.007(2) 0.022(3) -0.0010(19) 0.003(2) 0.0009(19)
Si6 0.0144(9) 0.0116(7) 0.0258(9) -0.0009(7) 0.0006(7) -0.0009(6)
C91 0.023(4) 0.025(3) 0.040(4) -0.005(3) 0.007(3) -0.003(3)
C92 0.018(3) 0.024(3) 0.040(4) -0.009(3) -0.002(3) 0.003(3)
C93 0.024(4) 0.015(3) 0.034(4) -0.001(3) 0.002(3) 0.005(3)
C94 0.071(8) 0.099(9) 0.042(6) 0.005(6) 0.018(6) -0.022(7)
C95 0.031(5) 0.058(5) 0.048(5) 0.014(4) 0.013(4) 0.002(4)
C96 0.033(4) 0.029(4) 0.056(5) 0.002(4) 0.018(4) 0.002(3)
C97 0.033(5) 0.041(5) 0.055(6) 0.021(4) 0.011(4) 0.013(4)
C98 0.034(5) 0.048(5) 0.052(5) 0.012(4) 0.004(4) -0.008(4)
C99 0.038(5) 0.036(4) 0.055(6) 0.012(4) 0.005(4) -0.004(4)
C100 0.039(5) 0.050(5) 0.052(5) 0.018(4) 0.000(4) -0.012(4)
C101 0.034(4) 0.024(4) 0.046(5) 0.003(3) -0.002(4) -0.003(3)
C102 0.030(4) 0.012(3) 0.040(4) 0.009(3) -0.004(3) -0.006(3)
C103 0.042(5) 0.015(3) 0.049(5) 0.009(3) -0.016(4) -0.008(3)
C104 0.074(7) 0.019(4) 0.032(4) 0.005(3) -0.006(5) -0.015(4)
C105 0.063(6) 0.016(3) 0.048(5) 0.006(3) 0.018(5) 0.003(4)
C106 0.038(5) 0.019(3) 0.042(4) 0.006(3) 0.004(4) -0.008(3)
C107 0.035(4) 0.007(3) 0.035(4) 0.006(3) 0.001(3) -0.006(3)
C108 0.042(5) 0.040(5) 0.088(8) -0.001(5) 0.019(5) 0.013(4)
C109 0.021(4) 0.044(4) 0.037(4) -0.004(3) 0.007(3) 0.009(3)
C110 0.033(4) 0.043(5) 0.039(5) 0.003(4) 0.013(4) 0.000(4)
C111 0.041(5) 0.039(5) 0.054(5) 0.010(4) 0.011(4) 0.009(4)
C112 0.041(5) 0.058(6) 0.047(5) 0.001(4) -0.006(4) 0.002(5)
C113 0.036(5) 0.052(5) 0.046(5) -0.012(4) 0.001(4) -0.009(4)
C114 0.043(5) 0.038(5) 0.051(5) -0.012(4) 0.016(4) -0.004(4)

loop_
_atom_type_symbol
_atom_type_description
_atom_type_scat_dispersion_real
_atom_type_scat_dispersion_imag
_atom_type_scat_source
C C 0.0033 0.0016 'International Tables Vol C Tables 4.2.6.8 and 6.1.1.4'
H H 0.0000 0.0000 'International Tables Vol C Tables 4.2.6.8 and 6.1.1.4'
Cl Cl 0.1484 0.1585 'International Tables Vol C Tables 4.2.6.8 and 6.1.1.4'
N N 0.0061 0.0033 'International Tables Vol C Tables 4.2.6.8 and 6.1.1.4'
O O 0.0106 0.0060 'International Tables Vol C Tables 4.2.6.8 and 6.1.1.4'
Si Si 0.0817 0.0704 'International Tables Vol C Tables 4.2.6.8 and 6.1.1.4'
P P 0.1023 0.0942 'International Tables Vol C Tables 4.2.6.8 and 6.1.1.4'
U U -9.6767 9.6646 'International Tables Vol C Tables 4.2.6.8 and 6.1.1.4'

loop_
_geom_angle_atom_site_label_1
_geom_angle_atom_site_label_2
_geom_angle_atom_site_label_3
_geom_angle
O1 U1 O5 177.85(19)
O1 U1 O4 91.01(16)
O5 U1 O4 89.09(16)
O1 U1 N1 86.02(18)
O5 U1 N1 96.13(17)
O4 U1 N1 85.35(15)
O1 U1 N2 83.04(17)
O5 U1 N2 95.92(17)
O4 U1 N2 153.24(15)
N1 U1 N2 120.01(15)
O1 U1 C1 96.68(17)
O5 U1 C1 84.42(17)
O4 U1 C1 146.12(17)
N1 U1 C1 62.48(17)
N2 U1 C1 60.64(17)
O1 U1 Cl1 98.99(14)
O5 U1 Cl1 79.00(13)
O4 U1 Cl1 71.77(11)
N1 U1 Cl1 156.58(11)
N2 U1 Cl1 83.38(11)
C1 U1 Cl1 138.42(13)
O2 U2 O4 175.52(18)
O2 U2 O6 91.18(16)
O4 U2 O6 86.87(15)
O2 U2 N3 88.07(17)
O4 U2 N3 95.82(16)
O6 U2 N3 86.16(15)
O2 U2 N4 84.75(17)
O4 U2 N4 95.18(15)
O6 U2 N4 153.31(15)
N3 U2 N4 119.95(15)
O2 U2 C32 96.84(17)
O4 U2 C32 86.98(16)
O6 U2 C32 146.54(16)
N3 U2 C32 61.83(17)
N4 U2 C32 60.09(17)
O2 U2 Cl1 102.98(14)
O4 U2 Cl1 72.55(12)
O6 U2 Cl1 69.54(10)
N3 U2 Cl1 153.24(11)
N4 U2 Cl1 85.66(11)
C32 U2 Cl1 138.49(12)
O3 U3 O6 173.71(18)
O3 U3 N5 88.23(18)
O6 U3 N5 95.61(17)
O3 U3 O5 89.51(16)
O6 U3 O5 85.81(15)
N5 U3 O5 85.79(14)
O3 U3 N6 85.38(17)
O6 U3 N6 96.96(16)
N5 U3 N6 119.88(15)
O5 U3 N6 153.55(14)
O3 U3 C63 99.91(18)
O6 U3 C63 86.31(17)
N5 U3 C63 62.10(16)
O5 U3 C63 145.93(16)
N6 U3 C63 60.44(16)
O3 U3 Cl1 99.13(14)
O6 U3 Cl1 75.19(12)
N5 U3 Cl1 152.16(11)
O5 U3 Cl1 67.59(10)
N6 U3 Cl1 87.61(11)
C63 U3 Cl1 140.92(12)
U1 Cl1 U3 84.89(4)
U1 Cl1 U2 82.70(4)
U3 Cl1 U2 82.47(4)
U2 O4 U1 132.5(2)
U1 O5 U3 127.8(2)
U3 O6 U2 132.42(19)
P2 C1 P1 140.1(4)
P2 C1 U1 90.4(2)
P1 C1 U1 90.3(2)
P2 C1 H1A 108.7
P1 C1 H1A 108.7
U1 C1 H1A 108.7
N1 P1 C1 106.3(3)
N1 P1 C8 114.6(3)
C1 P1 C8 104.8(3)
N1 P1 C2 111.9(3)
C1 P1 C2 114.3(3)
C8 P1 C2 104.9(3)
C3 C2 C7 119.5(5)
C3 C2 P1 119.2(4)
C7 C2 P1 121.3(5)
C2 C3 C4 119.6(6)
C2 C3 H3B 120.2
C4 C3 H3B 120.2
C5 C4 C3 120.0(6)
C5 C4 H4A 120.0
C3 C4 H4A 120.0
C6 C5 C4 120.3(6)
C6 C5 H5A 119.8
C4 C5 H5A 119.8
C5 C6 C7 119.9(6)
C5 C6 H6A 120.1
C7 C6 H6A 120.1
C6 C7 C2 120.7(6)
C6 C7 H7A 119.7
C2 C7 H7A 119.7
C13 C8 C9 118.1(6)
C13 C8 P1 121.4(5)
C9 C8 P1 120.5(4)
C10 C9 C8 120.7(6)
C10 C9 H9A 119.6
C8 C9 H9A 119.6
C11 C10 C9 120.0(6)
C11 C10 H10A 120.0
C9 C10 H10A 120.0
C12 C11 C10 120.6(6)
C12 C11 H11A 119.7
C10 C11 H11A 119.7
C11 C12 C13 119.2(6)
C11 C12 H12A 120.4
C13 C12 H12A 120.4
C8 C13 C12 121.3(6)
C8 C13 H13A 119.4
C12 C13 H13A 119.4
P1 N1 Si1 134.9(3)
P1 N1 U1 100.6(2)
Si1 N1 U1 123.5(2)
N1 Si1 C28 108.9(3)
N1 Si1 C27 109.2(3)
C28 Si1 C27 109.5(3)
N1 Si1 C26 114.2(3)
C28 Si1 C26 108.7(3)
C27 Si1 C26 106.4(3)
Si1 C26 H26A 109.5
Si1 C26 H26B 109.5
H26A C26 H26B 109.5
Si1 C26 H26C 109.5
H26A C26 H26C 109.5
H26B C26 H26C 109.5
Si1 C27 H27A 109.5
Si1 C27 H27B 109.5
H27A C27 H27B 109.5
Si1 C27 H27C 109.5
H27A C27 H27C 109.5
H27B C27 H27C 109.5
Si1 C28 H28A 109.5
Si1 C28 H28B 109.5
H28A C28 H28B 109.5
Si1 C28 H28C 109.5
H28A C28 H28C 109.5
H28B C28 H28C 109.5
N2 P2 C1 104.9(3)
N2 P2 C14 113.4(3)
C1 P2 C14 111.5(3)
N2 P2 C20 111.7(3)
C1 P2 C20 107.3(3)
C14 P2 C20 108.0(3)
C15 C14 C19 119.3(5)
C15 C14 P2 118.4(5)
C19 C14 P2 122.3(5)
C16 C15 C14 120.2(6)
C16 C15 H15A 119.9
C14 C15 H15A 119.9
C15 C16 C17 120.3(6)
C15 C16 H16A 119.8
C17 C16 H16A 119.8
C18 C17 C16 119.5(6)
C18 C17 H17A 120.3
C16 C17 H17A 120.3
C17 C18 C19 120.8(6)
C17 C18 H18A 119.6
C19 C18 H18A 119.6
C18 C19 C14 119.9(6)
C18 C19 H19A 120.1
C14 C19 H19A 120.1
C21 C20 C25 118.6(5)
C21 C20 P2 125.0(4)
C25 C20 P2 116.4(4)
C22 C21 C20 120.5(5)
C22 C21 H21A 119.7
C20 C21 H21A 119.7
C21 C22 C23 120.1(6)
C21 C22 H22A 119.9
C23 C22 H22A 119.9
C24 C23 C22 120.1(6)
C24 C23 H23A 120.0
C22 C23 H23A 120.0
C25 C24 C23 120.6(6)
C25 C24 H24A 119.7
C23 C24 H24A 119.7
C24 C25 C20 120.1(5)
C24 C25 H25A 120.0
C20 C25 H25A 120.0
P2 N2 Si2 128.0(3)
P2 N2 U1 96.7(2)
Si2 N2 U1 135.0(2)
N2 Si2 C29 111.5(3)
N2 Si2 C30 110.5(3)
C29 Si2 C30 110.6(3)
N2 Si2 C31 111.1(3)
C29 Si2 C31 105.3(3)
C30 Si2 C31 107.7(3)
Si2 C29 H29A 109.5
Si2 C29 H29B 109.5
H29A C29 H29B 109.5
Si2 C29 H29C 109.5
H29A C29 H29C 109.5
H29B C29 H29C 109.5
Si2 C30 H30A 109.5
Si2 C30 H30B 109.5
H30A C30 H30B 109.5
Si2 C30 H30C 109.5
H30A C30 H30C 109.5
H30B C30 H30C 109.5
Si2 C31 H31A 109.5
Si2 C31 H31B 109.5
H31A C31 H31B 109.5
Si2 C31 H31C 109.5
H31A C31 H31C 109.5
H31B C31 H31C 109.5
P4 C32 P3 139.4(3)
P4 C32 U2 89.4(2)
P3 C32 U2 89.2(2)
P4 C32 H32A 109.3
P3 C32 H32A 109.3
U2 C32 H32A 109.3
N3 P3 C32 107.5(3)
N3 P3 C39 111.1(3)
C32 P3 C39 113.1(3)
N3 P3 C33 114.4(3)
C32 P3 C33 104.5(3)
C39 P3 C33 106.2(3)
C38 C33 C34 119.5(6)
C38 C33 P3 120.2(5)
C34 C33 P3 120.3(5)
C35 C34 C33 120.9(7)
C35 C34 H34A 119.6
C33 C34 H34A 119.6
C34 C35 C36 119.2(6)
C34 C35 H35A 120.4
C36 C35 H35A 120.4
C37 C36 C35 120.2(6)
C37 C36 H36A 119.9
C35 C36 H36A 119.9
C36 C37 C38 120.8(7)
C36 C37 H37A 119.6
C38 C37 H37A 119.6
C37 C38 C33 119.5(7)
C37 C38 H38A 120.3
C33 C38 H38A 120.3
C44 C39 C40 119.8(5)
C44 C39 P3 118.0(5)
C40 C39 P3 122.2(4)
C41 C40 C39 119.0(6)
C41 C40 H40A 120.5
C39 C40 H40A 120.5
C42 C41 C40 121.5(6)
C42 C41 H41A 119.3
C40 C41 H41A 119.3
C41 C42 C43 119.5(6)
C41 C42 H42A 120.2
C43 C42 H42A 120.2
C42 C43 C44 120.2(6)
C42 C43 H43A 119.9
C44 C43 H43A 119.9
C43 C44 C39 120.0(6)
C43 C44 H44A 120.0
C39 C44 H44A 120.0
P3 N3 Si3 130.7(3)
P3 N3 U2 99.5(2)
Si3 N3 U2 126.6(2)
N3 Si3 C59 108.7(3)
N3 Si3 C57 111.2(3)
C59 Si3 C57 108.7(3)
N3 Si3 C58 114.4(3)
C59 Si3 C58 108.8(3)
C57 Si3 C58 105.0(3)
Si3 C57 H57A 109.5
Si3 C57 H57B 109.5
H57A C57 H57B 109.5
Si3 C57 H57C 109.5
H57A C57 H57C 109.5
H57B C57 H57C 109.5
Si3 C58 H58A 109.5
Si3 C58 H58B 109.5
H58A C58 H58B 109.5
Si3 C58 H58C 109.5
H58A C58 H58C 109.5
H58B C58 H58C 109.5
Si3 C59 H59A 109.5
Si3 C59 H59B 109.5
H59A C59 H59B 109.5
Si3 C59 H59C 109.5
H59A C59 H59C 109.5
H59B C59 H59C 109.5
N4 P4 C32 106.4(3)
N4 P4 C51 112.8(3)
C32 P4 C51 112.6(3)
N4 P4 C45 112.2(3)
C32 P4 C45 107.5(3)
C51 P4 C45 105.3(3)
C50 C45 C46 117.5(6)
C50 C45 P4 125.0(5)
C46 C45 P4 117.4(5)
C47 C46 C45 121.1(6)
C47 C46 H46A 119.5
C45 C46 H46A 119.5
C46 C47 C48 120.0(6)
C46 C47 H47A 120.0
C48 C47 H47A 120.0
C49 C48 C47 120.0(6)
C49 C48 H48A 120.0
C47 C48 H48A 120.0
C48 C49 C50 119.2(6)
C48 C49 H49A 120.4
C50 C49 H49A 120.4
C49 C50 C45 122.1(6)
C49 C50 H50A 118.9
C45 C50 H50A 118.9
C56 C51 C52 119.1(6)
C56 C51 P4 118.2(5)
C52 C51 P4 122.6(5)
C53 C52 C51 120.7(7)
C53 C52 H52A 119.6
C51 C52 H52A 119.6
C52 C53 C54 119.9(7)
C52 C53 H53A 120.0
C54 C53 H53A 120.0
C55 C54 C53 119.7(6)
C55 C54 H54A 120.1
C53 C54 H54A 120.1
C54 C55 C56 120.2(6)
C54 C55 H55A 119.9
C56 C55 H55A 119.9
C51 C56 C55 120.2(6)
C51 C56 H56A 119.9
C55 C56 H56A 119.9
P4 N4 Si4 127.1(3)
P4 N4 U2 96.5(2)
Si4 N4 U2 136.2(3)
N4 Si4 C61 110.2(3)
N4 Si4 C60 110.3(3)
C61 Si4 C60 108.9(3)
N4 Si4 C62 113.1(3)
C61 Si4 C62 108.0(3)
C60 Si4 C62 106.2(3)
Si4 C60 H60A 109.5
Si4 C60 H60B 109.5
H60A C60 H60B 109.5
Si4 C60 H60C 109.5
H60A C60 H60C 109.5
H60B C60 H60C 109.5
Si4 C61 H61A 109.5
Si4 C61 H61B 109.5
H61A C61 H61B 109.5
Si4 C61 H61C 109.5
H61A C61 H61C 109.5
H61B C61 H61C 109.5
Si4 C62 H62A 109.5
Si4 C62 H62B 109.5
H62A C62 H62B 109.5
Si4 C62 H62C 109.5
H62A C62 H62C 109.5
H62B C62 H62C 109.5
P6 C63 P5 138.6(4)
P6 C63 U3 88.8(2)
P5 C63 U3 88.6(2)
P6 C63 H63A 109.9
P5 C63 H63A 109.9
U3 C63 H63A 109.9
N5 P5 C63 108.0(3)
N5 P5 C70 110.8(3)
C63 P5 C70 114.4(3)
N5 P5 C64 113.0(3)
C63 P5 C64 104.6(3)
C70 P5 C64 106.0(3)
C65 C64 C69 118.7(6)
C65 C64 P5 122.2(5)
C69 C64 P5 119.0(5)
C64 C65 C66 121.4(6)
C64 C65 H65A 119.3
C66 C65 H65A 119.3
C67 C66 C65 120.1(7)
C67 C66 H66A 119.9
C65 C66 H66A 119.9
C66 C67 C68 118.9(6)
C66 C67 H67A 120.6
C68 C67 H67A 120.6
C69 C68 C67 120.5(7)
C69 C68 H68A 119.7
C67 C68 H68A 119.7
C68 C69 C64 120.4(6)
C68 C69 H69A 119.8
C64 C69 H69A 119.8
C71 C70 C75 118.6(5)
C71 C70 P5 122.9(5)
C75 C70 P5 118.4(4)
C72 C71 C70 119.9(6)
C72 C71 H71A 120.0
C70 C71 H71A 120.0
C73 C72 C71 120.9(6)
C73 C72 H72A 119.6
C71 C72 H72A 119.6
C72 C73 C74 120.1(6)
C72 C73 H73A 120.0
C74 C73 H73A 120.0
C75 C74 C73 119.5(6)
C75 C74 H74A 120.2
C73 C74 H74A 120.2
C74 C75 C70 120.9(6)
C74 C75 H75A 119.5
C70 C75 H75A 119.5
P5 N5 Si5 131.6(3)
P5 N5 U3 99.7(2)
Si5 N5 U3 125.6(2)
N5 Si5 C89 109.5(3)
N5 Si5 C90 110.2(3)
C89 Si5 C90 108.3(3)
N5 Si5 C88 113.7(3)
C89 Si5 C88 109.0(3)
C90 Si5 C88 106.0(3)
N6 P6 C63 106.7(3)
N6 P6 C82 113.8(3)
C63 P6 C82 110.8(3)
N6 P6 C76 111.1(3)
C63 P6 C76 110.6(3)
C82 P6 C76 103.9(3)
C77 C76 C81 118.7(5)
C77 C76 P6 118.6(4)
C81 C76 P6 122.5(4)
C78 C77 C76 120.2(6)
C78 C77 H77A 119.9
C76 C77 H77A 119.9
C79 C78 C77 120.4(6)
C79 C78 H78A 119.8
C77 C78 H78A 119.8
C78 C79 C80 120.4(6)
C78 C79 H79A 119.8
C80 C79 H79A 119.8
C79 C80 C81 119.7(6)
C79 C80 H80A 120.1
C81 C80 H80A 120.1
C80 C81 C76 120.6(6)
C80 C81 H81A 119.7
C76 C81 H81A 119.7
C83 C82 C87 118.8(5)
C83 C82 P6 119.9(5)
C87 C82 P6 121.3(4)
C82 C83 C84 120.0(6)
C82 C83 H83A 120.0
C84 C83 H83A 120.0
C85 C84 C83 120.1(6)
C85 C84 H84A 120.0
C83 C84 H84A 120.0
C84 C85 C86 121.3(6)
C84 C85 H85A 119.4
C86 C85 H85A 119.4
C87 C86 C85 118.0(6)
C87 C86 H86A 121.0
C85 C86 H86A 121.0
C86 C87 C82 121.7(6)
C86 C87 H87A 119.2
C82 C87 H87A 119.2
Si5 C88 H88A 109.5
Si5 C88 H88B 109.5
H88A C88 H88B 109.5
Si5 C88 H88C 109.5
H88A C88 H88C 109.5
H88B C88 H88C 109.5
Si5 C89 H89A 109.5
Si5 C89 H89B 109.5
H89A C89 H89B 109.5
Si5 C89 H89C 109.5
H89A C89 H89C 109.5
H89B C89 H89C 109.5
Si5 C90 H90A 109.5
Si5 C90 H90B 109.5
H90A C90 H90B 109.5
Si5 C90 H90C 109.5
H90A C90 H90C 109.5
H90B C90 H90C 109.5
P6 N6 Si6 130.6(3)
P6 N6 U3 97.4(2)
Si6 N6 U3 131.7(2)
N6 Si6 C91 109.2(3)
N6 Si6 C93 109.8(3)
C91 Si6 C93 111.2(3)
N6 Si6 C92 114.3(3)
C91 Si6 C92 107.1(3)
C93 Si6 C92 105.1(3)
Si6 C91 H91A 109.5
Si6 C91 H91B 109.5
H91A C91 H91B 109.5
Si6 C91 H91C 109.5
H91A C91 H91C 109.5
H91B C91 H91C 109.5
Si6 C92 H92A 109.5
Si6 C92 H92B 109.5
H92A C92 H92B 109.5
Si6 C92 H92C 109.5
H92A C92 H92C 109.5
H92B C92 H92C 109.5
Si6 C93 H93A 109.5
Si6 C93 H93B 109.5
H93A C93 H93B 109.5
Si6 C93 H93C 109.5
H93A C93 H93C 109.5
H93B C93 H93C 109.5
C95 C94 H94A 109.5
C95 C94 H94B 109.5
H94A C94 H94B 109.5
C95 C94 H94C 109.5
H94A C94 H94C 109.5
H94B C94 H94C 109.5
C96 C95 C100 117.1(8)
C96 C95 C94 123.0(9)
C100 C95 C94 119.9(8)
C97 C96 C95 122.6(8)
C97 C96 H96A 118.7
C95 C96 H96A 118.7
C96 C97 C98 120.9(8)
C96 C97 H97A 119.5
C98 C97 H97A 119.5
C99 C98 C97 117.4(8)
C99 C98 H98A 121.3
C97 C98 H98A 121.3
C98 C99 C100 122.0(8)
C98 C99 H99A 119.0
C100 C99 H99A 119.0
C99 C100 C95 120.1(8)
C99 C100 H10B 120.0
C95 C100 H10B 120.0
C102 C101 H10C 109.5
C102 C101 H10D 109.5
H10C C101 H10D 109.5
C102 C101 H10E 109.5
H10C C101 H10E 109.5
H10D C101 H10E 109.5
C103 C102 C107 117.6(7)
C103 C102 C101 121.4(7)
C107 C102 C101 121.1(7)
C102 C103 C104 122.2(8)
C102 C103 H10F 118.9
C104 C103 H10F 118.9
C105 C104 C103 119.1(8)
C105 C104 H10G 120.5
C103 C104 H10G 120.5
C104 C105 C106 119.8(8)
C104 C105 H10H 120.1
C106 C105 H10H 120.1
C107 C106 C105 120.6(8)
C107 C106 H10I 119.7
C105 C106 H10I 119.7
C106 C107 C102 120.7(7)
C106 C107 H10J 119.6
C102 C107 H10J 119.6
C109 C108 H10K 109.5
C109 C108 H10L 109.5
H10K C108 H10L 109.5
C109 C108 H10M 109.5
H10K C108 H10M 109.5
H10L C108 H10M 109.5
C110 C109 C114 118.4(7)
C110 C109 C108 122.1(8)
C114 C109 C108 119.5(8)
C109 C110 C111 121.6(8)
C109 C110 H11B 119.2
C111 C110 H11B 119.2
C112 C111 C110 120.4(8)
C112 C111 H11C 119.8
C110 C111 H11C 119.8
C111 C112 C113 120.2(9)
C111 C112 H11D 119.9
C113 C112 H11D 119.9
C114 C113 C112 119.6(8)
C114 C113 H11E 120.2
C112 C113 H11E 120.2
C113 C114 C109 119.9(8)
C113 C114 H11F 120.1
C109 C114 H11F 120.1
C116 C115 H11G 109.5
C116 C115 H11H 109.5
H11G C115 H11H 109.5
C116 C115 H11I 109.5
H11G C115 H11I 109.5
H11H C115 H11I 109.5
C117 C116 C121 120.0
C117 C116 C115 121.7(12)
C121 C116 C115 118.0(12)
C118 C117 C116 120.0
C118 C117 H11J 120.0
C116 C117 H11J 120.0
C117 C118 C119 120.0
C117 C118 H11K 120.0
C119 C118 H11K 120.0
C118 C119 C120 120.0
C118 C119 H11L 120.0
C120 C119 H11L 120.0
C121 C120 C119 120.0
C121 C120 H12B 120.0
C119 C120 H12B 120.0
C120 C121 C116 120.0
C120 C121 H12C 120.0
C116 C121 H12C 120.0

loop_
_geom_bond_atom_site_label_1
_geom_bond_atom_site_label_2
_geom_bond_distance
U1 O1 1.776(4)
U1 O5 1.812(4)
U1 O4 2.239(4)
U1 N1 2.477(5)
U1 N2 2.565(5)
U1 C1 2.652(5)
U1 Cl1 2.8581(14)
U2 O2 1.825(4)
U2 O4 1.966(4)
U2 O6 2.360(4)
U2 N3 2.511(5)
U2 N4 2.595(5)
U2 C32 2.709(6)
U2 Cl1 2.9688(15)
U3 O3 1.822(4)
U3 O6 1.903(4)
U3 N5 2.510(5)
U3 O5 2.544(4)
U3 N6 2.556(5)
U3 C63 2.717(5)
U3 Cl1 2.9560(15)
C1 P2 1.725(6)
C1 P1 1.740(6)
C1 H1A 1.0000
P1 N1 1.588(5)
P1 C8 1.809(6)
P1 C2 1.815(6)
C2 C3 1.382(8)
C2 C7 1.396(8)
C3 C4 1.408(8)
C3 H3B 0.9500
C4 C5 1.382(10)
C4 H4A 0.9500
C5 C6 1.376(10)
C5 H5A 0.9500
C6 C7 1.385(8)
C6 H6A 0.9500
C7 H7A 0.9500
C8 C13 1.391(8)
C8 C9 1.395(8)
C9 C10 1.385(9)
C9 H9A 0.9500
C10 C11 1.378(9)
C10 H10A 0.9500
C11 C12 1.377(9)
C11 H11A 0.9500
C12 C13 1.393(9)
C12 H12A 0.9500
C13 H13A 0.9500
N1 Si1 1.737(5)
Si1 C28 1.865(6)
Si1 C27 1.876(7)
Si1 C26 1.878(6)
C26 H26A 0.9800
C26 H26B 0.9800
C26 H26C 0.9800
C27 H27A 0.9800
C27 H27B 0.9800
C27 H27C 0.9800
C28 H28A 0.9800
C28 H28B 0.9800
C28 H28C 0.9800
P2 N2 1.597(5)
P2 C14 1.803(6)
P2 C20 1.823(6)
C14 C15 1.396(9)
C14 C19 1.400(8)
C15 C16 1.393(8)
C15 H15A 0.9500
C16 C17 1.400(9)
C16 H16A 0.9500
C17 C18 1.376(9)
C17 H17A 0.9500
C18 C19 1.400(8)
C18 H18A 0.9500
C19 H19A 0.9500
C20 C21 1.405(7)
C20 C25 1.408(8)
C21 C22 1.375(8)
C21 H21A 0.9500
C22 C23 1.386(9)
C22 H22A 0.9500
C23 C24 1.382(9)
C23 H23A 0.9500
C24 C25 1.376(8)
C24 H24A 0.9500
C25 H25A 0.9500
N2 Si2 1.733(5)
Si2 C29 1.869(7)
Si2 C30 1.872(7)
Si2 C31 1.880(6)
C29 H29A 0.9800
C29 H29B 0.9800
C29 H29C 0.9800
C30 H30A 0.9800
C30 H30B 0.9800
C30 H30C 0.9800
C31 H31A 0.9800
C31 H31B 0.9800
C31 H31C 0.9800
C32 P4 1.724(6)
C32 P3 1.730(6)
C32 H32A 1.0000
P3 N3 1.601(5)
P3 C39 1.805(6)
P3 C33 1.831(6)
C33 C38 1.397(9)
C33 C34 1.398(9)
C34 C35 1.378(9)
C34 H34A 0.9500
C35 C36 1.404(10)
C35 H35A 0.9500
C36 C37 1.374(11)
C36 H36A 0.9500
C37 C38 1.389(9)
C37 H37A 0.9500
C38 H38A 0.9500
C39 C44 1.393(8)
C39 C40 1.399(8)
C40 C41 1.381(8)
C40 H40A 0.9500
C41 C42 1.380(9)
C41 H41A 0.9500
C42 C43 1.382(9)
C42 H42A 0.9500
C43 C44 1.388(8)
C43 H43A 0.9500
C44 H44A 0.9500
N3 Si3 1.736(5)
Si3 C59 1.860(7)
Si3 C57 1.867(7)
Si3 C58 1.890(7)
C57 H57A 0.9800
C57 H57B 0.9800
C57 H57C 0.9800
C58 H58A 0.9800
C58 H58B 0.9800
C58 H58C 0.9800
C59 H59A 0.9800
C59 H59B 0.9800
C59 H59C 0.9800
P4 N4 1.595(5)
P4 C51 1.809(6)
P4 C45 1.830(6)
C45 C50 1.382(8)
C45 C46 1.385(8)
C46 C47 1.378(9)
C46 H46A 0.9500
C47 C48 1.383(10)
C47 H47A 0.9500
C48 C49 1.370(9)
C48 H48A 0.9500
C49 C50 1.381(9)
C49 H49A 0.9500
C50 H50A 0.9500
C51 C56 1.393(9)
C51 C52 1.397(9)
C52 C53 1.380(9)
C52 H52A 0.9500
C53 C54 1.404(10)
C53 H53A 0.9500
C54 C55 1.381(10)
C54 H54A 0.9500
C55 C56 1.399(9)
C55 H55A 0.9500
C56 H56A 0.9500
N4 Si4 1.730(5)
Si4 C61 1.861(7)
Si4 C60 1.863(7)
Si4 C62 1.875(7)
C60 H60A 0.9800
C60 H60B 0.9800
C60 H60C 0.9800
C61 H61A 0.9800
C61 H61B 0.9800
C61 H61C 0.9800
C62 H62A 0.9800
C62 H62B 0.9800
C62 H62C 0.9800
C63 P6 1.717(6)
C63 P5 1.743(6)
C63 H63A 1.0000
P5 N5 1.595(5)
P5 C70 1.805(6)
P5 C64 1.826(6)
C64 C65 1.370(9)
C64 C69 1.406(8)
C65 C66 1.390(9)
C65 H65A 0.9500
C66 C67 1.388(10)
C66 H66A 0.9500
C67 C68 1.399(10)
C67 H67A 0.9500
C68 C69 1.379(9)
C68 H68A 0.9500
C69 H69A 0.9500
C70 C71 1.395(8)
C70 C75 1.399(8)
C71 C72 1.388(9)
C71 H71A 0.9500
C72 C73 1.369(9)
C72 H72A 0.9500
C73 C74 1.392(9)
C73 H73A 0.9500
C74 C75 1.381(9)
C74 H74A 0.9500
C75 H75A 0.9500
N5 Si5 1.740(5)
Si5 C89 1.857(6)
Si5 C90 1.875(6)
Si5 C88 1.884(7)
P6 N6 1.595(5)
P6 C82 1.794(6)
P6 C76 1.840(6)
C76 C77 1.386(8)
C76 C81 1.396(8)
C77 C78 1.385(8)
C77 H77A 0.9500
C78 C79 1.371(9)
C78 H78A 0.9500
C79 C80 1.372(9)
C79 H79A 0.9500
C80 C81 1.387(8)
C80 H80A 0.9500
C81 H81A 0.9500
C82 C83 1.392(8)
C82 C87 1.403(8)
C83 C84 1.395(9)
C83 H83A 0.9500
C84 C85 1.370(9)
C84 H84A 0.9500
C85 C86 1.407(9)
C85 H85A 0.9500
C86 C87 1.380(8)
C86 H86A 0.9500
C87 H87A 0.9500
C88 H88A 0.9800
C88 H88B 0.9800
C88 H88C 0.9800
C89 H89A 0.9800
C89 H89B 0.9800
C89 H89C 0.9800
C90 H90A 0.9800
C90 H90B 0.9800
C90 H90C 0.9800
N6 Si6 1.732(5)
Si6 C91 1.860(7)
Si6 C93 1.864(6)
Si6 C92 1.882(7)
C91 H91A 0.9800
C91 H91B 0.9800
C91 H91C 0.9800
C92 H92A 0.9800
C92 H92B 0.9800
C92 H92C 0.9800
C93 H93A 0.9800
C93 H93B 0.9800
C93 H93C 0.9800
C94 C95 1.480(12)
C94 H94A 0.9800
C94 H94B 0.9800
C94 H94C 0.9800
C95 C96 1.382(11)
C95 C100 1.409(12)
C96 C97 1.347(11)
C96 H96A 0.9500
C97 C98 1.410(12)
C97 H97A 0.9500
C98 C99 1.368(11)
C98 H98A 0.9500
C99 C100 1.384(11)
C99 H99A 0.9500
C100 H10B 0.9500
C101 C102 1.506(10)
C101 H10C 0.9800
C101 H10D 0.9800
C101 H10E 0.9800
C102 C103 1.369(10)
C102 C107 1.407(10)
C103 C104 1.392(12)
C103 H10F 0.9500
C104 C105 1.369(12)
C104 H10G 0.9500
C105 C106 1.391(11)
C105 H10H 0.9500
C106 C107 1.361(10)
C106 H10I 0.9500
C107 H10J 0.9500
C108 C109 1.501(11)
C108 H10K 0.9800
C108 H10L 0.9800
C108 H10M 0.9800
C109 C110 1.361(11)
C109 C114 1.420(11)
C110 C111 1.384(11)
C110 H11B 0.9500
C111 C112 1.356(12)
C111 H11C 0.9500
C112 C113 1.395(12)
C112 H11D 0.9500
C113 C114 1.386(12)
C113 H11E 0.9500
C114 H11F 0.9500
C115 C116 1.639(16)
C115 H11G 0.9800
C115 H11H 0.9800
C115 H11I 0.9800
C116 C117 1.3900
C116 C121 1.3900
C117 C118 1.3900
C117 H11J 0.9500
C118 C119 1.3900
C118 H11K 0.9500
C119 C120 1.3900
C119 H11L 0.9500
C120 C121 1.3900
C120 H12B 0.9500
C121 H12C 0.9500

loop_
_geom_torsion_atom_site_label_1
_geom_torsion_atom_site_label_2
_geom_torsion_atom_site_label_3
_geom_torsion_atom_site_label_4
_geom_torsion
O1 U1 Cl1 U3 174.88(13)
O5 U1 Cl1 U3 -5.89(13)
O4 U1 Cl1 U3 86.79(11)
N1 U1 Cl1 U3 74.0(3)
N2 U1 Cl1 U3 -103.27(11)
C1 U1 Cl1 U3 -74.27(19)
O1 U1 Cl1 U2 91.85(13)
O5 U1 Cl1 U2 -88.93(13)
O4 U1 Cl1 U2 3.76(11)
N1 U1 Cl1 U2 -9.0(3)
N2 U1 Cl1 U2 173.69(11)
C1 U1 Cl1 U2 -157.31(18)
O3 U3 Cl1 U1 90.12(14)
O6 U3 Cl1 U1 -87.11(13)
N5 U3 Cl1 U1 -13.6(3)
O5 U3 Cl1 U1 4.45(10)
N6 U3 Cl1 U1 175.05(11)
C63 U3 Cl1 U1 -151.6(2)
O3 U3 Cl1 U2 173.41(13)
O6 U3 Cl1 U2 -3.82(12)
N5 U3 Cl1 U2 69.7(2)
O5 U3 Cl1 U2 87.74(10)
N6 U3 Cl1 U2 -101.66(11)
C63 U3 Cl1 U2 -68.3(2)
O2 U2 Cl1 U1 175.32(13)
O4 U2 Cl1 U1 -4.26(12)
O6 U2 Cl1 U1 88.96(11)
N3 U2 Cl1 U1 63.0(2)
N4 U2 Cl1 U1 -101.09(11)
C32 U2 Cl1 U1 -68.26(19)
O2 U2 Cl1 U3 89.54(13)
O4 U2 Cl1 U3 -90.04(12)
O6 U2 Cl1 U3 3.18(10)
N3 U2 Cl1 U3 -22.8(2)
N4 U2 Cl1 U3 173.13(11)
C32 U2 Cl1 U3 -154.04(19)
O6 U2 O4 U1 -62.2(3)
N3 U2 O4 U1 -148.0(3)
N4 U2 O4 U1 91.1(3)
C32 U2 O4 U1 150.7(3)
Cl1 U2 O4 U1 7.3(2)
O1 U1 O4 U2 -106.8(3)
O5 U1 O4 U2 71.1(3)
N1 U1 O4 U2 167.3(3)
N2 U1 O4 U2 -30.3(5)
C1 U1 O4 U2 149.6(3)
Cl1 U1 O4 U2 -7.7(2)
O4 U1 O5 U3 -63.0(2)
N1 U1 O5 U3 -148.2(2)
N2 U1 O5 U3 90.7(2)
C1 U1 O5 U3 150.3(3)
Cl1 U1 O5 U3 8.65(19)
O3 U3 O5 U1 -109.0(3)
O6 U3 O5 U1 66.8(3)
N5 U3 O5 U1 162.8(3)
N6 U3 O5 U1 -30.4(5)
C63 U3 O5 U1 143.9(3)
Cl1 U3 O5 U1 -8.88(19)
N5 U3 O6 U2 -146.8(3)
O5 U3 O6 U2 -61.4(3)
N6 U3 O6 U2 92.1(3)
C63 U3 O6 U2 151.7(3)
Cl1 U3 O6 U2 6.5(2)
O2 U2 O6 U3 -110.1(3)
O4 U2 O6 U3 65.9(3)
N3 U2 O6 U3 162.0(3)
N4 U2 O6 U3 -29.4(5)
C32 U2 O6 U3 145.6(3)
Cl1 U2 O6 U3 -6.6(2)
O1 U1 C1 P2 61.9(2)
O5 U1 C1 P2 -116.2(2)
O4 U1 C1 P2 163.81(19)
N1 U1 C1 P2 143.9(3)
N2 U1 C1 P2 -16.21(18)
Cl1 U1 C1 P2 -49.8(3)
O1 U1 C1 P1 -78.2(2)
O5 U1 C1 P1 103.6(2)
O4 U1 C1 P1 23.7(4)
N1 U1 C1 P1 3.73(18)
N2 U1 C1 P1 -156.3(3)
Cl1 U1 C1 P1 170.11(9)
P2 C1 P1 N1 -96.4(5)
U1 C1 P1 N1 -5.4(3)
P2 C1 P1 C8 141.9(5)
U1 C1 P1 C8 -127.1(2)
P2 C1 P1 C2 27.6(6)
U1 C1 P1 C2 118.6(2)
N1 P1 C2 C3 28.6(6)
C1 P1 C2 C3 -92.3(5)
C8 P1 C2 C3 153.4(5)
N1 P1 C2 C7 -152.6(5)
C1 P1 C2 C7 86.5(5)
C8 P1 C2 C7 -27.7(6)
C7 C2 C3 C4 2.8(9)
P1 C2 C3 C4 -178.3(5)
C2 C3 C4 C5 -2.0(10)
C3 C4 C5 C6 0.1(10)
C4 C5 C6 C7 1.0(11)
C5 C6 C7 C2 -0.2(10)
C3 C2 C7 C6 -1.7(9)
P1 C2 C7 C6 179.4(5)
N1 P1 C8 C13 -146.7(5)
C1 P1 C8 C13 -30.6(5)
C2 P1 C8 C13 90.2(5)
N1 P1 C8 C9 32.4(6)
C1 P1 C8 C9 148.5(5)
C2 P1 C8 C9 -90.7(5)
C13 C8 C9 C10 -2.6(9)
P1 C8 C9 C10 178.3(5)
C8 C9 C10 C11 2.6(9)
C9 C10 C11 C12 -1.1(9)
C10 C11 C12 C13 -0.2(9)
C9 C8 C13 C12 1.3(9)
P1 C8 C13 C12 -179.6(5)
C11 C12 C13 C8 0.1(9)
C1 P1 N1 Si1 174.4(4)
C8 P1 N1 Si1 -70.3(5)
C2 P1 N1 Si1 49.0(5)
C1 P1 N1 U1 5.9(3)
C8 P1 N1 U1 121.1(2)
C2 P1 N1 U1 -119.6(2)
O1 U1 N1 P1 95.5(2)
O5 U1 N1 P1 -84.6(2)
O4 U1 N1 P1 -173.2(2)
N2 U1 N1 P1 15.9(3)
C1 U1 N1 P1 -4.2(2)
Cl1 U1 N1 P1 -161.00(13)
O1 U1 N1 Si1 -74.8(3)
O5 U1 N1 Si1 105.1(3)
O4 U1 N1 Si1 16.5(3)
N2 U1 N1 Si1 -154.4(2)
C1 U1 N1 Si1 -174.5(4)
Cl1 U1 N1 Si1 28.7(5)
P1 N1 Si1 C28 117.1(5)
U1 N1 Si1 C28 -76.4(3)
P1 N1 Si1 C27 -123.4(4)
U1 N1 Si1 C27 43.1(3)
P1 N1 Si1 C26 -4.4(6)
U1 N1 Si1 C26 162.0(3)
P1 C1 P2 N2 114.8(5)
U1 C1 P2 N2 23.8(3)
P1 C1 P2 C14 -8.3(6)
U1 C1 P2 C14 -99.2(3)
P1 C1 P2 C20 -126.4(5)
U1 C1 P2 C20 142.7(2)
N2 P2 C14 C15 -1.9(6)
C1 P2 C14 C15 116.2(5)
C20 P2 C14 C15 -126.2(5)
N2 P2 C14 C19 178.6(5)
C1 P2 C14 C19 -63.3(5)
C20 P2 C14 C19 54.3(6)
C19 C14 C15 C16 -1.2(9)
P2 C14 C15 C16 179.3(5)
C14 C15 C16 C17 0.5(9)
C15 C16 C17 C18 0.6(9)
C16 C17 C18 C19 -0.9(9)
C17 C18 C19 C14 0.1(9)
C15 C14 C19 C18 0.9(9)
P2 C14 C19 C18 -179.7(4)
N2 P2 C20 C21 -130.3(5)
C1 P2 C20 C21 115.3(6)
C14 P2 C20 C21 -5.0(6)
N2 P2 C20 C25 51.4(5)
C1 P2 C20 C25 -63.0(5)
C14 P2 C20 C25 176.7(5)
C25 C20 C21 C22 1.3(9)
P2 C20 C21 C22 -176.9(5)
C20 C21 C22 C23 -1.6(10)
C21 C22 C23 C24 0.5(11)
C22 C23 C24 C25 0.9(11)
C23 C24 C25 C20 -1.1(10)
C21 C20 C25 C24 0.0(9)
P2 C20 C25 C24 178.4(5)
C1 P2 N2 Si2 160.7(4)
C14 P2 N2 Si2 -77.4(4)
C20 P2 N2 Si2 44.9(5)
C1 P2 N2 U1 -24.9(3)
C14 P2 N2 U1 97.0(3)
C20 P2 N2 U1 -140.8(2)
O1 U1 N2 P2 -84.0(2)
O5 U1 N2 P2 97.9(2)
O4 U1 N2 P2 -162.4(2)
N1 U1 N2 P2 -2.7(3)
C1 U1 N2 P2 17.7(2)
Cl1 U1 N2 P2 176.0(2)
O1 U1 N2 Si2 89.7(4)
O5 U1 N2 Si2 -88.4(4)
O4 U1 N2 Si2 11.4(6)
N1 U1 N2 Si2 171.0(3)
C1 U1 N2 Si2 -168.6(4)
Cl1 U1 N2 Si2 -10.3(3)
P2 N2 Si2 C29 132.7(4)
U1 N2 Si2 C29 -39.4(4)
P2 N2 Si2 C30 -103.9(4)
U1 N2 Si2 C30 84.0(4)
P2 N2 Si2 C31 15.6(5)
U1 N2 Si2 C31 -156.5(3)
O2 U2 C32 P4 63.6(2)
O4 U2 C32 P4 -114.0(2)
O6 U2 C32 P4 166.27(18)
N3 U2 C32 P4 147.7(3)
N4 U2 C32 P4 -16.29(17)
Cl1 U2 C32 P4 -54.9(3)
O2 U2 C32 P3 -75.8(2)
O4 U2 C32 P3 106.6(2)
O6 U2 C32 P3 26.9(4)
N3 U2 C32 P3 8.31(18)
N4 U2 C32 P3 -155.7(3)
Cl1 U2 C32 P3 165.72(9)
P4 C32 P3 N3 -100.3(5)
U2 C32 P3 N3 -12.1(3)
P4 C32 P3 C39 22.7(6)
U2 C32 P3 C39 110.9(2)
P4 C32 P3 C33 137.8(5)
U2 C32 P3 C33 -134.0(2)
N3 P3 C33 C38 22.2(6)
C32 P3 C33 C38 139.5(5)
C39 P3 C33 C38 -100.6(5)
N3 P3 C33 C34 -156.1(4)
C32 P3 C33 C34 -38.8(5)
C39 P3 C33 C34 81.0(5)
C38 C33 C34 C35 0.7(9)
P3 C33 C34 C35 179.0(5)
C33 C34 C35 C36 -0.8(9)
C34 C35 C36 C37 0.8(9)
C35 C36 C37 C38 -0.8(10)
C36 C37 C38 C33 0.7(10)
C34 C33 C38 C37 -0.6(9)
P3 C33 C38 C37 -179.0(5)
N3 P3 C39 C44 34.3(5)
C32 P3 C39 C44 -86.7(5)
C33 P3 C39 C44 159.2(5)
N3 P3 C39 C40 -145.0(5)
C32 P3 C39 C40 94.1(5)
C33 P3 C39 C40 -20.0(6)
C44 C39 C40 C41 -1.7(9)
P3 C39 C40 C41 177.5(5)
C39 C40 C41 C42 1.3(10)
C40 C41 C42 C43 0.1(11)
C41 C42 C43 C44 -1.1(10)
C42 C43 C44 C39 0.7(10)
C40 C39 C44 C43 0.7(9)
P3 C39 C44 C43 -178.5(5)
C32 P3 N3 Si3 173.7(4)
C39 P3 N3 Si3 49.4(5)
C33 P3 N3 Si3 -70.8(4)
C32 P3 N3 U2 13.3(3)
C39 P3 N3 U2 -111.0(2)
C33 P3 N3 U2 128.8(2)
O2 U2 N3 P3 89.7(2)
O4 U2 N3 P3 -92.5(2)
O6 U2 N3 P3 -179.0(2)
N4 U2 N3 P3 6.9(3)
C32 U2 N3 P3 -9.11(19)
Cl1 U2 N3 P3 -154.68(12)
O2 U2 N3 Si3 -71.8(3)
O4 U2 N3 Si3 105.9(3)
O6 U2 N3 Si3 19.5(3)
N4 U2 N3 Si3 -154.7(3)
C32 U2 N3 Si3 -170.6(4)
Cl1 U2 N3 Si3 43.8(5)
P3 N3 Si3 C59 122.2(4)
U2 N3 Si3 C59 -82.1(4)
P3 N3 Si3 C57 -118.2(4)
U2 N3 Si3 C57 37.5(4)
P3 N3 Si3 C58 0.5(5)
U2 N3 Si3 C58 156.2(3)
P3 C32 P4 N4 112.5(5)
U2 C32 P4 N4 24.4(2)
P3 C32 P4 C51 -11.5(6)
U2 C32 P4 C51 -99.7(3)
P3 C32 P4 C45 -127.2(5)
U2 C32 P4 C45 144.7(2)
N4 P4 C45 C50 -123.5(6)
C32 P4 C45 C50 119.9(6)
C51 P4 C45 C50 -0.5(6)
N4 P4 C45 C46 56.6(6)
C32 P4 C45 C46 -60.0(6)
C51 P4 C45 C46 179.7(5)
C50 C45 C46 C47 -0.6(10)
P4 C45 C46 C47 179.3(5)
C45 C46 C47 C48 -0.4(11)
C46 C47 C48 C49 0.3(11)
C47 C48 C49 C50 0.9(11)
C48 C49 C50 C45 -2.0(11)
C46 C45 C50 C49 1.8(10)
P4 C45 C50 C49 -178.0(5)
N4 P4 C51 C56 1.2(6)
C32 P4 C51 C56 121.6(5)
C45 P4 C51 C56 -121.5(5)
N4 P4 C51 C52 177.8(5)
C32 P4 C51 C52 -61.8(6)
C45 P4 C51 C52 55.1(6)
C56 C51 C52 C53 2.0(9)
P4 C51 C52 C53 -174.5(5)
C51 C52 C53 C54 -0.4(10)
C52 C53 C54 C55 -1.3(10)
C53 C54 C55 C56 1.3(10)
C52 C51 C56 C55 -2.0(9)
P4 C51 C56 C55 174.7(5)
C54 C55 C56 C51 0.4(10)
C32 P4 N4 Si4 158.5(3)
C51 P4 N4 Si4 -77.6(4)
C45 P4 N4 Si4 41.1(5)
C32 P4 N4 U2 -25.7(3)
C51 P4 N4 U2 98.3(3)
C45 P4 N4 U2 -143.0(2)
O2 U2 N4 P4 -83.2(2)
O4 U2 N4 P4 101.3(2)
O6 U2 N4 P4 -165.4(2)
N3 U2 N4 P4 1.5(3)
C32 U2 N4 P4 17.77(19)
Cl1 U2 N4 P4 173.3(2)
O2 U2 N4 Si4 92.0(4)
O4 U2 N4 Si4 -83.5(4)
O6 U2 N4 Si4 9.9(6)
N3 U2 N4 Si4 176.7(3)
C32 U2 N4 Si4 -167.0(4)
Cl1 U2 N4 Si4 -11.5(3)
P4 N4 Si4 C61 -104.3(4)
U2 N4 Si4 C61 81.6(4)
P4 N4 Si4 C60 135.4(4)
U2 N4 Si4 C60 -38.7(5)
P4 N4 Si4 C62 16.6(5)
U2 N4 Si4 C62 -157.5(3)
O3 U3 C63 P6 63.6(2)
O6 U3 C63 P6 -115.5(2)
N5 U3 C63 P6 146.2(3)
O5 U3 C63 P6 167.62(17)
N6 U3 C63 P6 -15.31(18)
Cl1 U3 C63 P6 -54.5(3)
O3 U3 C63 P5 -75.1(2)
O6 U3 C63 P5 105.9(2)
N5 U3 C63 P5 7.58(18)
O5 U3 C63 P5 29.0(4)
N6 U3 C63 P5 -153.9(3)
Cl1 U3 C63 P5 166.84(9)
P6 C63 P5 N5 -97.7(5)
U3 C63 P5 N5 -11.1(3)
P6 C63 P5 C70 26.2(6)
U3 C63 P5 C70 112.8(2)
P6 C63 P5 C64 141.7(5)
U3 C63 P5 C64 -131.7(2)
N5 P5 C64 C65 21.6(6)
C63 P5 C64 C65 138.9(5)
C70 P5 C64 C65 -99.9(5)
N5 P5 C64 C69 -155.2(5)
C63 P5 C64 C69 -38.0(6)
C70 P5 C64 C69 83.2(5)
C69 C64 C65 C66 -1.8(10)
P5 C64 C65 C66 -178.7(5)
C64 C65 C66 C67 1.5(11)
C65 C66 C67 C68 -1.4(11)
C66 C67 C68 C69 1.7(11)
C67 C68 C69 C64 -2.1(11)
C65 C64 C69 C68 2.2(10)
P5 C64 C69 C68 179.1(5)
N5 P5 C70 C71 -138.5(5)
C63 P5 C70 C71 99.1(5)
C64 P5 C70 C71 -15.6(6)
N5 P5 C70 C75 39.7(5)
C63 P5 C70 C75 -82.7(5)
C64 P5 C70 C75 162.6(5)
C75 C70 C71 C72 -2.0(9)
P5 C70 C71 C72 176.2(5)
C70 C71 C72 C73 1.9(10)
C71 C72 C73 C74 -1.0(10)
C72 C73 C74 C75 0.4(10)
C73 C74 C75 C70 -0.7(9)
C71 C70 C75 C74 1.5(9)
P5 C70 C75 C74 -176.8(5)
C63 P5 N5 Si5 172.4(4)
C70 P5 N5 Si5 46.4(5)
C64 P5 N5 Si5 -72.4(5)
C63 P5 N5 U3 12.2(3)
C70 P5 N5 U3 -113.8(2)
C64 P5 N5 U3 127.4(2)
O3 U3 N5 P5 93.8(2)
O6 U3 N5 P5 -91.2(2)
O5 U3 N5 P5 -176.6(2)
N6 U3 N5 P5 10.1(3)
C63 U3 N5 P5 -8.4(2)
Cl1 U3 N5 P5 -159.85(11)
O3 U3 N5 Si5 -68.1(3)
O6 U3 N5 Si5 106.9(3)
O5 U3 N5 Si5 21.6(3)
N6 U3 N5 Si5 -151.7(3)
C63 U3 N5 Si5 -170.3(4)
Cl1 U3 N5 Si5 38.3(5)
P5 N5 Si5 C89 123.3(4)
U3 N5 Si5 C89 -81.0(4)
P5 N5 Si5 C90 -117.7(4)
U3 N5 Si5 C90 38.0(4)
P5 N5 Si5 C88 1.0(5)
U3 N5 Si5 C88 156.8(3)
P5 C63 P6 N6 109.1(5)
U3 C63 P6 N6 22.6(3)
P5 C63 P6 C82 -15.3(6)
U3 C63 P6 C82 -101.8(2)
P5 C63 P6 C76 -130.0(5)
U3 C63 P6 C76 143.5(2)
N6 P6 C76 C77 68.7(6)
C63 P6 C76 C77 -49.5(6)
C82 P6 C76 C77 -168.4(5)
N6 P6 C76 C81 -105.3(5)
C63 P6 C76 C81 136.4(5)
C82 P6 C76 C81 17.5(6)
C81 C76 C77 C78 -1.5(10)
P6 C76 C77 C78 -175.8(5)
C76 C77 C78 C79 1.9(11)
C77 C78 C79 C80 -1.3(11)
C78 C79 C80 C81 0.3(10)
C79 C80 C81 C76 0.1(10)
C77 C76 C81 C80 0.5(9)
P6 C76 C81 C80 174.6(5)
N6 P6 C82 C83 -3.9(6)
C63 P6 C82 C83 116.3(5)
C76 P6 C82 C83 -124.9(5)
N6 P6 C82 C87 174.9(4)
C63 P6 C82 C87 -64.9(5)
C76 P6 C82 C87 53.9(5)
C87 C82 C83 C84 0.0(9)
P6 C82 C83 C84 178.8(5)
C82 C83 C84 C85 -0.9(9)
C83 C84 C85 C86 1.6(10)
C84 C85 C86 C87 -1.3(9)
C85 C86 C87 C82 0.3(9)
C83 C82 C87 C86 0.3(9)
P6 C82 C87 C86 -178.6(5)
C63 P6 N6 Si6 160.8(4)
C82 P6 N6 Si6 -76.7(4)
C76 P6 N6 Si6 40.2(5)
C63 P6 N6 U3 -24.3(3)
C82 P6 N6 U3 98.2(3)
C76 P6 N6 U3 -144.9(2)
O3 U3 N6 P6 -87.5(2)
O6 U3 N6 P6 98.4(2)
N5 U3 N6 P6 -2.2(3)
O5 U3 N6 P6 -167.0(2)
C63 U3 N6 P6 16.6(2)
Cl1 U3 N6 P6 173.1(2)
O3 U3 N6 Si6 87.3(3)
O6 U3 N6 Si6 -86.8(3)
N5 U3 N6 Si6 172.6(3)
O5 U3 N6 Si6 7.7(6)
C63 U3 N6 Si6 -168.6(4)
Cl1 U3 N6 Si6 -12.1(3)
P6 N6 Si6 C91 -109.1(4)
U3 N6 Si6 C91 77.7(4)
P6 N6 Si6 C93 128.7(4)
U3 N6 Si6 C93 -44.5(4)
P6 N6 Si6 C92 10.8(5)
U3 N6 Si6 C92 -162.4(3)
C100 C95 C96 C97 -0.8(12)
C94 C95 C96 C97 180.0(9)
C95 C96 C97 C98 -1.0(13)
C96 C97 C98 C99 1.2(12)
C97 C98 C99 C100 0.5(13)
C98 C99 C100 C95 -2.3(14)
C96 C95 C100 C99 2.4(13)
C94 C95 C100 C99 -178.3(9)
C107 C102 C103 C104 -2.2(9)
C101 C102 C103 C104 177.2(6)
C102 C103 C104 C105 1.8(10)
C103 C104 C105 C106 -0.6(10)
C104 C105 C106 C107 -0.1(10)
C105 C106 C107 C102 -0.3(10)
C103 C102 C107 C106 1.4(9)
C101 C102 C107 C106 -178.0(6)
C114 C109 C110 C111 -0.4(12)
C108 C109 C110 C111 178.6(8)
C109 C110 C111 C112 1.0(13)
C110 C111 C112 C113 -0.5(14)
C111 C112 C113 C114 -0.5(14)
C112 C113 C114 C109 1.1(13)
C110 C109 C114 C113 -0.7(12)
C108 C109 C114 C113 -179.7(8)
C121 C116 C117 C118 0.0
C115 C116 C117 C118 -174.4(14)
C116 C117 C118 C119 0.0
C117 C118 C119 C120 0.0
C118 C119 C120 C121 0.0
C119 C120 C121 C116 0.0
C117 C116 C121 C120 0.0
C115 C116 C121 C120 174.6(13)
